data_4084661
loop_
_publ_author_name
'Hiroi, Yuki'
'Komine, Nobuyuki'
'Komiya, Sanshiro'
'Hirano, Masafumi'

_publ_section_title
;
 Regio- and Enantioselective Linear Cross-Dimerizations between Conjugated
 Dienes and Acrylates Catalyzed by New Ru(0) Complexes
;
_journal_issue 22
_journal_name_full Organometallics
_journal_page_first 6604
_journal_paper_doi 10.1021/om500927z
_journal_volume 33
_journal_year 2014
_chemical_formula_moiety 'C18 H24 O4 Ru'
_chemical_formula_sum 'C18 H24 O4 Ru'
_chemical_formula_weight 405.46
_space_group_IT_number 4
_symmetry_cell_setting monoclinic
_symmetry_Int_Tables_number 4
_symmetry_space_group_name_Hall 'P 2yb'
_symmetry_space_group_name_H-M 'P 1 21 1'
_atom_sites_solution_hydrogens geom
_atom_sites_solution_primary direct
_atom_sites_solution_secondary difmap
_cell_angle_alpha 90.0000
_cell_angle_beta 90.983(6)
_cell_angle_gamma 90.0000
_cell_formula_units_Z 8
_cell_length_a 9.751(4)
_cell_length_b 22.949(9)
_cell_length_c 15.624(6)
_cell_measurement_reflns_used 10204
_cell_measurement_temperature 200
_cell_measurement_theta_max 27.48
_cell_measurement_theta_min 3.02
_cell_volume 3496(2)
_computing_cell_refinement CrystalClear
_computing_data_collection 'CrystalClear (Rigaku Inc., 2007)'
_computing_data_reduction CrystalClear
_computing_molecular_graphics 'CrystalStructure 4.0'
_computing_publication_material 'CrystalStructure 4.0 (Rigaku, 2010)'
_computing_structure_refinement 'SHELXL97 (Sheldrick, 2008)'
_computing_structure_solution 'SIR92 (Altomare, et al., 1994)'
_diffrn_ambient_temperature 200
_diffrn_detector_area_resol_mean 7.314
_diffrn_measured_fraction_theta_full 0.990
_diffrn_measured_fraction_theta_max 0.990
_diffrn_measurement_device_type 'Rigaku Mercury70'
_diffrn_measurement_method \w
_diffrn_radiation_type 'Mo K\a'
_diffrn_radiation_wavelength 0.71075
_diffrn_reflns_av_R_equivalents 0.0606
_diffrn_reflns_limit_h_max 11
_diffrn_reflns_limit_h_min -12
_diffrn_reflns_limit_k_max 29
_diffrn_reflns_limit_k_min -18
_diffrn_reflns_limit_l_max 19
_diffrn_reflns_limit_l_min -20
_diffrn_reflns_number 27221
_diffrn_reflns_theta_full 27.50
_diffrn_reflns_theta_max 27.50
_diffrn_standards_number 0
_exptl_absorpt_coefficient_mu 0.914
_exptl_absorpt_correction_T_max 0.925
_exptl_absorpt_correction_T_min 0.847
_exptl_absorpt_correction_type numerical
_exptl_absorpt_process_details 'NUMABS (Rigaku, 1999)'
_exptl_crystal_colour yellow
_exptl_crystal_density_diffrn 1.541
_exptl_crystal_density_method 'not measured'
_exptl_crystal_description prism
_exptl_crystal_F_000 1664.00
_exptl_crystal_size_max 0.323
_exptl_crystal_size_mid 0.095
_exptl_crystal_size_min 0.085
_refine_diff_density_max 1.560
_refine_diff_density_min -1.410
_refine_ls_abs_structure_details 'Flack, H. D. (1983), Acta Cryst. A39, 876-881.  2910 Friedel Pairs'
_refine_ls_abs_structure_Flack 0.59(7)
_refine_ls_extinction_method none
_refine_ls_goodness_of_fit_ref 0.993
_refine_ls_hydrogen_treatment constr
_refine_ls_number_parameters 829
_refine_ls_number_reflns 11062
_refine_ls_number_restraints 1
_refine_ls_R_factor_gt 0.0686
_refine_ls_shift/su_max 0.001
_refine_ls_structure_factor_coef Fsqd
_refine_ls_weighting_details 'w = 1/[\s^2^(Fo^2^)+(0.1665P)^2^+8.5886P] where P=(Fo^2^+2Fc^2^)/3'
_refine_ls_weighting_scheme calc
_refine_ls_wR_factor_ref 0.2366
_reflns_number_gt 9149
_reflns_number_total 11062
_reflns_threshold_expression F^2^>2.0\s(F^2^)
_cod_data_source_file om500927z_si_002.cif
_cod_data_source_block HRI1379-1_(Compound_2e)
_cod_depositor_comments 'Adding full bibliography for 4084661--4084666.cif.'
_cod_original_cell_volume 3496(3)
_cod_database_code 4084661

loop_
_symmetry_equiv_pos_site_id
_symmetry_equiv_pos_as_xyz
1 +X,+Y,+Z
2 -X,1/2+Y,-Z

loop_
_atom_site_label
_atom_site_type_symbol
_atom_site_fract_x
_atom_site_fract_y
_atom_site_fract_z
_atom_site_U_iso_or_equiv
_atom_site_adp_type
_atom_site_occupancy
_atom_site_symmetry_multiplicity
_atom_site_calc_flag
_atom_site_refinement_flags
Ru1 Ru 0.76826(9) 0.28205(4) 0.95369(6) 0.0312(3) Uani 1.0 2 d .
Ru2 Ru 0.26198(9) 0.27295(4) 0.40691(6) 0.0323(3) Uani 1.0 2 d .
Ru3 Ru 0.98011(9) 0.03683(4) 0.90297(6) 0.0302(3) Uani 1.0 2 d .
Ru4 Ru 0.49684(9) 0.02613(4) 0.44698(6) 0.0312(3) Uani 1.0 2 d .
O1 O 0.7460(10) 0.3258(4) 1.0681(6) 0.040(2) Uani 1.0 2 d .
O2 O 0.9247(9) 0.2336(4) 1.0104(6) 0.0360(19) Uani 1.0 2 d .
O3 O 0.5907(9) 0.3284(5) 0.9236(7) 0.044(3) Uani 1.0 2 d .
O4 O 0.6503(9) 0.2162(4) 1.0045(6) 0.040(2) Uani 1.0 2 d .
O5 O 0.0844(9) 0.3165(4) 0.4403(7) 0.039(2) Uani 1.0 2 d .
O6 O 0.1474(10) 0.2096(5) 0.3441(6) 0.043(2) Uani 1.0 2 d .
O7 O 0.2329(9) 0.3235(4) 0.2957(6) 0.0341(18) Uani 1.0 2 d .
O8 O 0.4205(10) 0.2293(4) 0.3489(6) 0.0377(19) Uani 1.0 2 d .
O9 O 1.1591(9) -0.0072(4) 0.9344(6) 0.0378(19) Uani 1.0 2 d .
O10 O 1.0957(10) 0.1025(4) 0.8469(6) 0.042(2) Uani 1.0 2 d .
O11 O 0.9996(9) -0.0091(5) 0.7908(6) 0.041(2) Uani 1.0 2 d .
O12 O 0.8226(9) 0.0851(4) 0.8451(6) 0.0357(19) Uani 1.0 2 d .
O13 O 0.6746(9) -0.0170(4) 0.4131(7) 0.039(2) Uani 1.0 2 d .
O14 O 0.6145(9) 0.0910(5) 0.5043(6) 0.039(2) Uani 1.0 2 d .
O15 O 0.3387(9) 0.0709(4) 0.5067(6) 0.0360(19) Uani 1.0 2 d .
O16 O 0.5304(10) -0.0213(5) 0.5577(6) 0.046(3) Uani 1.0 2 d .
C1 C 0.7897(18) 0.3630(7) 1.2049(9) 0.055(4) Uani 1.0 2 d .
C2 C 0.8276(14) 0.3240(6) 1.1310(8) 0.034(3) Uani 1.0 2 d .
C3 C 0.9431(13) 0.2871(6) 1.1400(8) 0.040(3) Uani 1.0 2 d .
C4 C 0.9814(12) 0.2453(6) 1.0813(9) 0.036(3) Uani 1.0 2 d .
C5 C 1.1044(15) 0.2086(7) 1.1032(10) 0.049(4) Uani 1.0 2 d .
C6 C 0.3614(14) 0.3542(7) 0.9096(10) 0.049(4) Uani 1.0 2 d .
C7 C 0.4712(13) 0.3119(6) 0.9346(8) 0.034(3) Uani 1.0 2 d .
C8 C 0.4339(13) 0.2564(7) 0.9724(9) 0.042(3) Uani 1.0 2 d .
C9 C 0.5193(13) 0.2149(6) 1.0036(9) 0.037(3) Uani 1.0 2 d .
C10 C 0.4561(15) 0.1604(7) 1.0446(10) 0.049(4) Uani 1.0 2 d .
C11 C 0.9521(13) 0.3233(7) 0.9020(9) 0.041(3) Uani 1.0 2 d .
C12 C 0.8363(14) 0.3530(6) 0.8721(9) 0.043(3) Uani 1.0 2 d .
C13 C 0.7769(15) 0.3299(7) 0.7879(9) 0.043(3) Uani 1.0 2 d .
C14 C 0.7451(15) 0.2680(6) 0.8151(7) 0.038(3) Uani 1.0 2 d .
C15 C 0.8604(15) 0.2372(6) 0.8470(8) 0.042(3) Uani 1.0 2 d .
C16 C 0.9931(14) 0.2711(8) 0.8439(8) 0.045(4) Uani 1.0 2 d .
C17 C 0.8899(17) 0.3290(10) 0.7176(12) 0.065(5) Uani 1.0 2 d .
C18 C 1.0167(18) 0.2976(9) 0.7539(9) 0.061(5) Uani 1.0 2 d .
C19 C -0.1483(14) 0.3362(8) 0.4575(9) 0.047(4) Uani 1.0 2 d .
C20 C -0.0358(13) 0.2991(6) 0.4254(9) 0.037(3) Uani 1.0 2 d .
C21 C -0.0723(14) 0.2475(7) 0.3822(10) 0.048(4) Uani 1.0 2 d .
C22 C 0.0177(13) 0.2082(6) 0.3438(9) 0.041(3) Uani 1.0 2 d .
C23 C -0.0434(17) 0.1548(7) 0.2985(11) 0.057(4) Uani 1.0 2 d .
C24 C 0.2680(16) 0.3656(7) 0.1606(9) 0.046(4) Uani 1.0 2 d .
C25 C 0.3097(12) 0.3220(6) 0.2300(8) 0.033(3) Uani 1.0 2 d .
C26 C 0.4210(13) 0.2859(6) 0.2199(7) 0.038(3) Uani 1.0 2 d .
C27 C 0.4708(12) 0.2437(6) 0.2736(8) 0.032(3) Uani 1.0 2 d .
C28 C 0.5889(16) 0.2065(8) 0.2507(10) 0.057(4) Uani 1.0 2 d .
C29 C 0.3521(14) 0.2196(6) 0.5092(8) 0.036(3) Uani 1.0 2 d .
C30 C 0.2419(14) 0.2471(7) 0.5397(8) 0.041(3) Uani 1.0 2 d .
C31 C 0.2734(15) 0.3067(7) 0.5779(8) 0.043(4) Uani 1.0 2 d .
C32 C 0.3321(13) 0.3379(6) 0.5011(8) 0.036(3) Uani 1.0 2 d .
C33 C 0.4488(13) 0.3115(7) 0.4670(8) 0.038(3) Uani 1.0 2 d .
C34 C 0.4875(14) 0.2553(7) 0.5172(8) 0.040(3) Uani 1.0 2 d .
C35 C 0.3860(18) 0.3050(8) 0.6503(9) 0.056(4) Uani 1.0 2 d .
C36 C 0.5099(15) 0.2721(8) 0.6139(8) 0.048(4) Uani 1.0 2 d .
C37 C 1.3886(14) -0.0301(8) 0.9501(10) 0.051(4) Uani 1.0 2 d .
C38 C 1.2776(14) 0.0100(7) 0.9170(8) 0.040(3) Uani 1.0 2 d .
C39 C 1.3121(15) 0.0602(6) 0.8755(11) 0.048(4) Uani 1.0 2 d .
C40 C 1.2245(13) 0.1027(7) 0.8446(9) 0.042(3) Uani 1.0 2 d .
C41 C 1.2852(15) 0.1553(7) 0.8017(11) 0.054(4) Uani 1.0 2 d .
C42 C 0.9515(16) -0.0479(7) 0.6534(9) 0.049(4) Uani 1.0 2 d .
C43 C 0.9189(13) -0.0061(6) 0.7244(8) 0.035(3) Uani 1.0 2 d .
C44 C 0.8099(14) 0.0308(6) 0.7160(8) 0.038(3) Uani 1.0 2 d .
C45 C 0.7681(12) 0.0739(6) 0.7720(9) 0.034(3) Uani 1.0 2 d .
C46 C 0.6486(14) 0.1131(8) 0.7494(9) 0.050(4) Uani 1.0 2 d .
C47 C 0.8943(14) 0.0872(6) 1.0083(9) 0.039(3) Uani 1.0 2 d .
C48 C 1.0047(13) 0.0546(7) 1.0406(7) 0.037(3) Uani 1.0 2 d .
C49 C 0.9738(14) -0.0052(6) 1.0677(9) 0.036(3) Uani 1.0 2 d .
C50 C 0.9132(11) -0.0314(6) 0.9865(7) 0.031(3) Uani 1.0 2 d .
C51 C 0.7966(13) -0.0021(6) 0.9579(8) 0.033(3) Uani 1.0 2 d .
C52 C 0.7554(14) 0.0518(7) 1.0146(8) 0.040(3) Uani 1.0 2 d .
C53 C 0.8601(16) -0.0029(7) 1.1400(8) 0.048(4) Uani 1.0 2 d .
C54 C 0.7376(17) 0.0307(9) 1.1058(10) 0.058(4) Uani 1.0 2 d .
C55 C 0.9093(15) -0.0390(9) 0.3973(10) 0.058(5) Uani 1.0 2 d .
C56 C 0.7990(14) 0.0028(7) 0.4273(8) 0.040(3) Uani 1.0 2 d .
C57 C 0.8305(14) 0.0556(7) 0.4649(8) 0.043(3) Uani 1.0 2 d .
C58 C 0.7397(13) 0.0961(6) 0.5039(8) 0.038(3) Uani 1.0 2 d .
C59 C 0.8076(15) 0.1479(7) 0.5448(11) 0.052(4) Uani 1.0 2 d .
C60 C 0.1663(15) 0.0870(7) 0.6068(10) 0.049(4) Uani 1.0 2 d .
C61 C 0.2919(13) 0.0548(6) 0.5826(8) 0.034(3) Uani 1.0 2 d .
C62 C 0.3439(14) 0.0133(7) 0.6362(8) 0.045(4) Uani 1.0 2 d .
C63 C 0.4633(15) -0.0212(6) 0.6207(8) 0.041(3) Uani 1.0 2 d .
C64 C 0.5147(16) -0.0617(7) 0.6933(9) 0.048(4) Uani 1.0 2 d .
C65 C 0.3953(13) 0.0760(6) 0.3439(8) 0.039(3) Uani 1.0 2 d .
C66 C 0.5096(12) 0.0486(6) 0.3111(7) 0.030(3) Uani 1.0 2 d .
C67 C 0.4779(16) -0.0113(8) 0.2782(10) 0.051(4) Uani 1.0 2 d .
C68 C 0.4278(13) -0.0403(6) 0.3540(9) 0.040(3) Uani 1.0 2 d .
C69 C 0.3096(14) -0.0151(6) 0.3931(9) 0.041(3) Uani 1.0 2 d .
C70 C 0.2650(13) 0.0384(7) 0.3407(8) 0.039(3) Uani 1.0 2 d .
C71 C 0.3641(14) -0.0072(8) 0.2085(10) 0.051(4) Uani 1.0 2 d .
C72 C 0.2428(19) 0.0201(10) 0.2443(9) 0.066(5) Uani 1.0 2 d .
H1A H 0.6995 0.3516 1.2261 0.0655 Uiso 1.0 2 calc R
H1B H 0.7865 0.4036 1.1854 0.0655 Uiso 1.0 2 calc R
H1C H 0.8585 0.3590 1.2510 0.0655 Uiso 1.0 2 calc R
H3 H 0.9985 0.2913 1.1902 0.0484 Uiso 1.0 2 calc R
H5A H 1.1741 0.2138 1.0594 0.0584 Uiso 1.0 2 calc R
H5B H 1.0773 0.1675 1.1055 0.0584 Uiso 1.0 2 calc R
H5C H 1.1422 0.2205 1.1590 0.0584 Uiso 1.0 2 calc R
H6A H 0.3673 0.3629 0.8484 0.0590 Uiso 1.0 2 calc R
H6B H 0.3733 0.3902 0.9426 0.0590 Uiso 1.0 2 calc R
H6C H 0.2714 0.3373 0.9215 0.0590 Uiso 1.0 2 calc R
H8 H 0.3386 0.2484 0.9755 0.0507 Uiso 1.0 2 calc R
H10A H 0.4873 0.1575 1.1044 0.0583 Uiso 1.0 2 calc R
H10B H 0.4849 0.1257 1.0132 0.0583 Uiso 1.0 2 calc R
H10C H 0.3559 0.1634 1.0422 0.0583 Uiso 1.0 2 calc R
H11 H 1.0211 0.3427 0.9405 0.0486 Uiso 1.0 2 calc R
H12 H 0.8205 0.3944 0.8893 0.0511 Uiso 1.0 2 calc R
H13 H 0.6929 0.3517 0.7689 0.0510 Uiso 1.0 2 calc R
H14 H 0.6637 0.2468 0.7908 0.0457 Uiso 1.0 2 calc R
H15 H 0.8618 0.1936 0.8453 0.0504 Uiso 1.0 2 calc R
H16 H 1.0739 0.2488 0.8667 0.0538 Uiso 1.0 2 calc R
H17A H 0.8550 0.3084 0.6660 0.0785 Uiso 1.0 2 calc R
H17B H 0.9140 0.3693 0.7012 0.0785 Uiso 1.0 2 calc R
H18A H 1.0940 0.3255 0.7575 0.0735 Uiso 1.0 2 calc R
H18B H 1.0428 0.2661 0.7141 0.0735 Uiso 1.0 2 calc R
H19A H -0.1418 0.3752 0.4322 0.0564 Uiso 1.0 2 calc R
H19B H -0.1407 0.3393 0.5200 0.0564 Uiso 1.0 2 calc R
H19C H -0.2369 0.3188 0.4415 0.0564 Uiso 1.0 2 calc R
H21 H -0.1673 0.2385 0.3786 0.0574 Uiso 1.0 2 calc R
H23A H -0.0106 0.1193 0.3270 0.0678 Uiso 1.0 2 calc R
H23B H -0.0150 0.1545 0.2386 0.0678 Uiso 1.0 2 calc R
H23C H -0.1437 0.1565 0.3008 0.0678 Uiso 1.0 2 calc R
H24A H 0.2719 0.4052 0.1840 0.0548 Uiso 1.0 2 calc R
H24B H 0.1743 0.3571 0.1405 0.0548 Uiso 1.0 2 calc R
H24C H 0.3309 0.3625 0.1126 0.0548 Uiso 1.0 2 calc R
H26 H 0.4700 0.2911 0.1685 0.0455 Uiso 1.0 2 calc R
H28A H 0.5596 0.1657 0.2480 0.0683 Uiso 1.0 2 calc R
H28B H 0.6619 0.2108 0.2941 0.0683 Uiso 1.0 2 calc R
H28C H 0.6233 0.2184 0.1948 0.0683 Uiso 1.0 2 calc R
H29 H 0.3541 0.1762 0.5045 0.0434 Uiso 1.0 2 calc R
H30 H 0.1601 0.2245 0.5585 0.0493 Uiso 1.0 2 calc R
H31 H 0.1881 0.3262 0.5979 0.0518 Uiso 1.0 2 calc R
H32 H 0.3137 0.3803 0.4916 0.0430 Uiso 1.0 2 calc R
H33 H 0.5174 0.3339 0.4333 0.0451 Uiso 1.0 2 calc R
H34 H 0.5680 0.2345 0.4928 0.0477 Uiso 1.0 2 calc R
H35A H 0.4128 0.3450 0.6672 0.0667 Uiso 1.0 2 calc R
H35B H 0.3510 0.2845 0.7013 0.0667 Uiso 1.0 2 calc R
H36A H 0.5260 0.2362 0.6477 0.0572 Uiso 1.0 2 calc R
H36B H 0.5926 0.2969 0.6197 0.0572 Uiso 1.0 2 calc R
H37A H 1.3755 -0.0690 0.9255 0.0611 Uiso 1.0 2 calc R
H37B H 1.3843 -0.0324 1.0126 0.0611 Uiso 1.0 2 calc R
H37C H 1.4784 -0.0149 0.9338 0.0611 Uiso 1.0 2 calc R
H39 H 1.4072 0.0665 0.8670 0.0582 Uiso 1.0 2 calc R
H41A H 1.2586 0.1906 0.8327 0.0644 Uiso 1.0 2 calc R
H41B H 1.2509 0.1576 0.7425 0.0644 Uiso 1.0 2 calc R
H41C H 1.3854 0.1520 0.8021 0.0644 Uiso 1.0 2 calc R
H42A H 0.9478 -0.0879 0.6751 0.0584 Uiso 1.0 2 calc R
H42B H 1.0437 -0.0398 0.6323 0.0584 Uiso 1.0 2 calc R
H42C H 0.8843 -0.0432 0.6066 0.0584 Uiso 1.0 2 calc R
H44 H 0.7557 0.0265 0.6653 0.0459 Uiso 1.0 2 calc R
H46A H 0.6795 0.1538 0.7490 0.0599 Uiso 1.0 2 calc R
H46B H 0.5767 0.1084 0.7919 0.0599 Uiso 1.0 2 calc R
H46C H 0.6121 0.1027 0.6926 0.0599 Uiso 1.0 2 calc R
H47 H 0.8958 0.1308 1.0084 0.0469 Uiso 1.0 2 calc R
H48 H 1.0890 0.0747 1.0630 0.0439 Uiso 1.0 2 calc R
H49 H 1.0580 -0.0265 1.0875 0.0437 Uiso 1.0 2 calc R
H50 H 0.9283 -0.0733 0.9720 0.0369 Uiso 1.0 2 calc R
H51 H 0.7269 -0.0221 0.9206 0.0401 Uiso 1.0 2 calc R
H52 H 0.6739 0.0735 0.9914 0.0476 Uiso 1.0 2 calc R
H53A H 0.8322 -0.0430 1.1557 0.0578 Uiso 1.0 2 calc R
H53B H 0.8979 0.0164 1.1919 0.0578 Uiso 1.0 2 calc R
H54A H 0.6554 0.0054 1.1080 0.0695 Uiso 1.0 2 calc R
H54B H 0.7216 0.0647 1.1433 0.0695 Uiso 1.0 2 calc R
H55A H 0.8980 -0.0456 0.3356 0.0696 Uiso 1.0 2 calc R
H55B H 0.9010 -0.0761 0.4278 0.0696 Uiso 1.0 2 calc R
H55C H 1.0000 -0.0221 0.4092 0.0696 Uiso 1.0 2 calc R
H57 H 0.9246 0.0664 0.4649 0.0516 Uiso 1.0 2 calc R
H59A H 0.7853 0.1491 0.6057 0.0618 Uiso 1.0 2 calc R
H59B H 0.7747 0.1836 0.5168 0.0618 Uiso 1.0 2 calc R
H59C H 0.9072 0.1448 0.5387 0.0618 Uiso 1.0 2 calc R
H60A H 0.0935 0.0798 0.5641 0.0586 Uiso 1.0 2 calc R
H60B H 0.1863 0.1288 0.6092 0.0586 Uiso 1.0 2 calc R
H60C H 0.1363 0.0737 0.6630 0.0586 Uiso 1.0 2 calc R
H62 H 0.2972 0.0067 0.6882 0.0536 Uiso 1.0 2 calc R
H64A H 0.6078 -0.0502 0.7110 0.0578 Uiso 1.0 2 calc R
H64B H 0.5154 -0.1020 0.6729 0.0578 Uiso 1.0 2 calc R
H64C H 0.4536 -0.0584 0.7422 0.0578 Uiso 1.0 2 calc R
H65 H 0.3895 0.1195 0.3466 0.0462 Uiso 1.0 2 calc R
H66 H 0.5885 0.0716 0.2888 0.0365 Uiso 1.0 2 calc R
H67 H 0.5618 -0.0309 0.2561 0.0612 Uiso 1.0 2 calc R
H68 H 0.4505 -0.0822 0.3643 0.0481 Uiso 1.0 2 calc R
H69 H 0.2447 -0.0382 0.4286 0.0490 Uiso 1.0 2 calc R
H70 H 0.1836 0.0587 0.3650 0.0467 Uiso 1.0 2 calc R
H71A H 0.3970 0.0161 0.1596 0.0613 Uiso 1.0 2 calc R
H71B H 0.3408 -0.0467 0.1873 0.0613 Uiso 1.0 2 calc R
H72A H 0.1648 -0.0074 0.2401 0.0796 Uiso 1.0 2 calc R
H72B H 0.2187 0.0550 0.2101 0.0796 Uiso 1.0 2 calc R

loop_
_atom_site_aniso_label
_atom_site_aniso_U_11
_atom_site_aniso_U_22
_atom_site_aniso_U_33
_atom_site_aniso_U_12
_atom_site_aniso_U_13
_atom_site_aniso_U_23
Ru1 0.0279(4) 0.0307(5) 0.0349(5) -0.0001(4) -0.0016(4) -0.0032(4)
Ru2 0.0300(5) 0.0312(6) 0.0357(5) -0.0002(4) 0.0019(4) 0.0059(4)
Ru3 0.0279(4) 0.0287(5) 0.0339(4) -0.0003(4) -0.0009(4) -0.0015(4)
Ru4 0.0279(5) 0.0324(5) 0.0336(4) -0.0009(4) 0.0021(4) 0.0034(4)
O1 0.042(5) 0.036(5) 0.043(5) 0.007(4) 0.003(4) -0.015(4)
O2 0.030(4) 0.035(5) 0.043(5) 0.007(4) -0.005(4) -0.009(4)
O3 0.020(4) 0.050(6) 0.060(6) -0.003(4) -0.005(4) 0.007(5)
O4 0.035(5) 0.035(5) 0.050(5) -0.004(4) 0.001(4) -0.003(4)
O5 0.027(4) 0.033(5) 0.058(6) 0.008(4) 0.004(4) 0.006(5)
O6 0.048(6) 0.039(5) 0.043(5) -0.002(5) -0.005(4) -0.001(4)
O7 0.033(5) 0.029(5) 0.040(5) 0.007(4) 0.002(4) 0.005(4)
O8 0.040(5) 0.042(5) 0.031(4) 0.001(4) 0.004(4) -0.004(4)
O9 0.036(5) 0.029(5) 0.049(5) 0.004(4) 0.003(4) 0.003(4)
O10 0.039(5) 0.036(5) 0.050(5) -0.005(4) 0.004(4) 0.007(4)
O11 0.035(5) 0.046(6) 0.042(5) 0.006(4) 0.005(4) 0.000(5)
O12 0.034(5) 0.037(5) 0.037(4) 0.005(4) 0.002(4) -0.001(4)
O13 0.032(5) 0.025(5) 0.058(6) 0.004(4) 0.008(4) -0.004(4)
O14 0.036(5) 0.043(5) 0.037(4) 0.003(4) -0.002(4) 0.001(4)
O15 0.038(5) 0.034(5) 0.037(4) 0.006(4) 0.012(4) 0.005(4)
O16 0.046(6) 0.043(6) 0.049(5) 0.005(5) -0.001(5) 0.015(5)
C1 0.074(11) 0.051(9) 0.039(7) -0.013(8) 0.010(7) -0.008(7)
C2 0.043(7) 0.025(6) 0.035(6) -0.008(5) -0.003(5) 0.001(5)
C3 0.039(7) 0.043(8) 0.039(6) 0.003(6) 0.000(5) -0.010(6)
C4 0.024(6) 0.035(7) 0.049(7) -0.008(5) -0.002(5) 0.014(6)
C5 0.050(8) 0.047(8) 0.049(7) 0.009(7) -0.006(7) 0.007(7)
C6 0.038(7) 0.056(9) 0.053(8) 0.021(7) -0.008(6) 0.001(7)
C7 0.032(6) 0.034(7) 0.037(6) 0.013(5) -0.004(5) -0.000(5)
C8 0.030(6) 0.047(8) 0.049(7) 0.005(6) 0.003(6) -0.006(6)
C9 0.036(7) 0.029(6) 0.045(6) -0.012(5) 0.009(5) -0.007(5)
C10 0.043(7) 0.047(8) 0.056(8) -0.007(7) 0.008(6) -0.002(7)
C11 0.023(6) 0.052(9) 0.047(7) -0.009(6) -0.002(5) -0.001(6)
C12 0.043(7) 0.034(7) 0.050(7) -0.011(6) -0.006(6) 0.008(6)
C13 0.041(7) 0.040(8) 0.047(7) -0.006(6) 0.001(6) -0.004(6)
C14 0.059(8) 0.029(7) 0.025(5) -0.006(6) -0.011(5) 0.001(5)
C15 0.049(8) 0.037(7) 0.040(6) 0.001(6) 0.003(6) -0.012(6)
C16 0.033(6) 0.069(10) 0.033(6) 0.006(7) 0.005(5) 0.003(7)
C17 0.049(9) 0.081(13) 0.067(10) 0.002(9) 0.010(8) 0.019(10)
C18 0.065(10) 0.083(13) 0.036(7) -0.009(10) 0.012(7) 0.016(8)
C19 0.034(7) 0.061(10) 0.046(7) -0.002(7) 0.003(6) 0.005(7)
C20 0.032(6) 0.036(7) 0.044(6) 0.001(5) -0.001(5) 0.012(6)
C21 0.034(7) 0.042(8) 0.068(9) -0.010(6) -0.003(6) -0.005(7)
C22 0.031(6) 0.041(8) 0.052(7) -0.007(6) -0.011(6) 0.010(6)
C23 0.060(9) 0.043(9) 0.066(9) -0.020(8) -0.001(8) 0.003(8)
C24 0.053(8) 0.043(8) 0.040(7) -0.013(7) -0.017(6) 0.009(6)
C25 0.033(6) 0.031(6) 0.035(6) -0.019(5) -0.006(5) 0.005(5)
C26 0.041(7) 0.045(8) 0.027(5) 0.002(6) -0.000(5) -0.001(5)
C27 0.023(5) 0.037(7) 0.036(6) -0.009(5) 0.001(5) -0.006(5)
C28 0.047(8) 0.069(11) 0.054(8) -0.009(8) 0.000(7) 0.006(8)
C29 0.045(7) 0.028(6) 0.035(6) -0.002(6) -0.004(5) 0.010(5)
C30 0.045(7) 0.050(8) 0.029(6) -0.001(6) 0.003(5) 0.015(6)
C31 0.047(8) 0.049(9) 0.034(6) 0.008(7) 0.009(6) 0.005(6)
C32 0.034(6) 0.037(7) 0.037(6) 0.005(5) 0.009(5) -0.008(5)
C33 0.026(6) 0.044(8) 0.043(7) -0.004(6) 0.002(5) -0.001(6)
C34 0.038(7) 0.046(8) 0.035(6) -0.002(6) -0.002(5) 0.005(6)
C35 0.075(11) 0.060(10) 0.031(6) 0.012(9) -0.012(7) -0.007(7)
C36 0.046(7) 0.061(10) 0.036(6) 0.009(7) -0.007(5) 0.017(7)
C37 0.034(7) 0.054(10) 0.064(9) -0.001(7) -0.010(7) 0.003(8)
C38 0.041(7) 0.046(8) 0.032(6) 0.012(6) -0.001(5) -0.007(6)
C39 0.040(7) 0.034(7) 0.073(10) -0.005(6) 0.004(7) -0.008(7)
C40 0.033(6) 0.052(8) 0.040(6) 0.006(6) -0.003(5) -0.008(6)
C41 0.048(8) 0.052(9) 0.062(9) -0.010(7) 0.016(7) -0.002(8)
C42 0.059(9) 0.051(9) 0.036(6) 0.011(7) -0.000(6) -0.012(6)
C43 0.043(7) 0.029(6) 0.034(6) -0.012(5) -0.001(5) -0.002(5)
C44 0.049(7) 0.032(7) 0.033(5) 0.007(6) -0.004(5) 0.004(5)
C45 0.027(6) 0.030(6) 0.046(7) -0.008(5) -0.003(5) -0.001(6)
C46 0.036(7) 0.062(10) 0.051(8) 0.004(7) -0.013(6) 0.013(7)
C47 0.043(7) 0.031(7) 0.043(7) -0.003(6) -0.012(6) -0.001(6)
C48 0.039(7) 0.045(8) 0.026(5) 0.007(6) -0.009(5) -0.011(5)
C49 0.035(6) 0.028(6) 0.046(7) 0.001(5) 0.004(5) -0.001(6)
C50 0.021(5) 0.036(6) 0.034(6) 0.001(5) -0.006(4) -0.002(5)
C51 0.033(6) 0.028(6) 0.039(6) 0.002(5) -0.006(5) 0.004(5)
C52 0.039(7) 0.050(8) 0.030(6) -0.005(6) -0.000(5) 0.005(6)
C53 0.058(9) 0.055(9) 0.032(6) 0.002(7) 0.006(6) -0.003(6)
C54 0.060(9) 0.065(11) 0.049(8) 0.001(9) 0.021(7) 0.008(8)
C55 0.037(8) 0.081(13) 0.056(8) -0.006(8) 0.018(7) -0.002(9)
C56 0.037(7) 0.049(8) 0.033(6) -0.004(6) 0.004(5) 0.006(6)
C57 0.030(6) 0.056(9) 0.042(7) 0.007(6) -0.013(5) -0.007(6)
C58 0.034(7) 0.046(8) 0.034(6) -0.000(6) -0.004(5) 0.007(6)
C59 0.048(8) 0.035(7) 0.071(9) -0.009(7) -0.006(7) 0.008(7)
C60 0.042(8) 0.054(9) 0.051(8) 0.010(7) 0.007(6) 0.001(7)
C61 0.031(6) 0.036(7) 0.037(6) -0.013(5) 0.009(5) -0.009(5)
C62 0.044(7) 0.053(9) 0.036(6) -0.012(7) -0.000(6) 0.004(6)
C63 0.048(8) 0.036(7) 0.040(6) 0.002(6) -0.005(6) 0.001(6)
C64 0.060(9) 0.043(8) 0.042(7) -0.005(7) -0.004(7) 0.012(6)
C65 0.038(7) 0.044(8) 0.034(6) 0.008(6) -0.002(5) 0.028(6)
C66 0.027(5) 0.034(6) 0.030(5) -0.009(5) 0.003(4) 0.001(5)
C67 0.045(8) 0.063(10) 0.045(7) 0.007(7) -0.003(6) -0.025(7)
C68 0.031(6) 0.032(7) 0.058(8) -0.005(5) -0.003(6) -0.000(6)
C69 0.039(7) 0.033(7) 0.051(7) -0.010(6) -0.009(6) 0.000(6)
C70 0.030(6) 0.046(8) 0.040(6) 0.007(6) -0.004(5) -0.000(6)
C71 0.041(8) 0.059(10) 0.053(8) -0.005(7) 0.004(6) -0.011(7)
C72 0.066(10) 0.087(14) 0.046(8) -0.024(11) -0.006(8) 0.014(9)

loop_
_atom_type_symbol
_atom_type_description
_atom_type_scat_dispersion_real
_atom_type_scat_dispersion_imag
_atom_type_scat_source
C C 0.0033 0.0016
;
International Tables for Crystallography
(1992, Vol. C, Tables 4.2.6.8 and 6.1.1.4)
;
H H 0.0000 0.0000
;
International Tables for Crystallography
(1992, Vol. C, Table 6.1.1.4)
;
O O 0.0106 0.0060
;
International Tables for Crystallography
(1992, Vol. C, Tables 4.2.6.8 and 6.1.1.4)
;
Ru Ru -1.2594 0.8363
;
International Tables for Crystallography
(1992, Vol. C, Tables 4.2.6.8 and 6.1.1.4)
;

loop_
_geom_angle_atom_site_label_1
_geom_angle_atom_site_label_2
_geom_angle_atom_site_label_3
_geom_angle
_geom_angle_publ_flag
O1 Ru1 O2 88.8(4) yes
O1 Ru1 O3 81.2(4) yes
O1 Ru1 O4 87.5(4) yes
O1 Ru1 C11 102.0(5) yes
O1 Ru1 C12 100.4(5) yes
O1 Ru1 C14 156.1(5) yes
O1 Ru1 C15 161.4(5) yes
O2 Ru1 O3 167.0(4) yes
O2 Ru1 O4 81.6(4) yes
O2 Ru1 C11 77.8(5) yes
O2 Ru1 C12 114.9(5) yes
O2 Ru1 C14 113.9(5) yes
O2 Ru1 C15 76.2(5) yes
O3 Ru1 O4 89.7(4) yes
O3 Ru1 C11 112.3(5) yes
O3 Ru1 C12 75.3(5) yes
O3 Ru1 C14 77.3(5) yes
O3 Ru1 C15 115.1(5) yes
O4 Ru1 C11 157.0(5) yes
O4 Ru1 C12 161.6(5) yes
O4 Ru1 C14 102.9(5) yes
O4 Ru1 C15 100.9(5) yes
C11 Ru1 C12 37.2(6) yes
C11 Ru1 C14 76.8(5) yes
C11 Ru1 C15 64.5(6) yes
C12 Ru1 C14 63.9(5) yes
C12 Ru1 C15 76.8(6) yes
C14 Ru1 C15 37.8(5) yes
O5 Ru2 O6 90.7(4) yes
O5 Ru2 O7 80.8(4) yes
O5 Ru2 O8 168.2(4) yes
O5 Ru2 C29 114.4(5) yes
O5 Ru2 C30 78.6(5) yes
O5 Ru2 C32 75.9(5) yes
O5 Ru2 C33 112.6(5) yes
O6 Ru2 O7 86.1(4) yes
O6 Ru2 O8 81.6(4) yes
O6 Ru2 C29 99.2(5) yes
O6 Ru2 C30 101.8(5) yes
O6 Ru2 C32 162.5(5) yes
O6 Ru2 C33 155.9(5) yes
O7 Ru2 O8 89.8(4) yes
O7 Ru2 C29 163.6(4) yes
O7 Ru2 C30 158.0(5) yes
O7 Ru2 C32 102.4(4) yes
O7 Ru2 C33 103.2(5) yes
O8 Ru2 C29 75.8(4) yes
O8 Ru2 C30 111.6(5) yes
O8 Ru2 C32 113.4(4) yes
O8 Ru2 C33 76.3(5) yes
C29 Ru2 C30 35.8(5) yes
C29 Ru2 C32 76.9(5) yes
C29 Ru2 C33 66.3(5) yes
C30 Ru2 C32 65.0(5) yes
C30 Ru2 C33 78.0(5) yes
C32 Ru2 C33 37.0(5) yes
O9 Ru3 O10 89.6(4) yes
O9 Ru3 O11 82.1(4) yes
O9 Ru3 O12 166.8(4) yes
O9 Ru3 C47 114.3(5) yes
O9 Ru3 C48 77.4(5) yes
O9 Ru3 C50 76.4(4) yes
O9 Ru3 C51 113.6(5) yes
O10 Ru3 O11 87.3(4) yes
O10 Ru3 O12 80.4(4) yes
O10 Ru3 C47 98.6(5) yes
O10 Ru3 C48 103.1(5) yes
O10 Ru3 C50 162.8(4) yes
O10 Ru3 C51 155.8(5) yes
O11 Ru3 O12 88.9(4) yes
O11 Ru3 C47 162.4(5) yes
O11 Ru3 C48 156.7(5) yes
O11 Ru3 C50 100.3(5) yes
O11 Ru3 C51 102.3(4) yes
O12 Ru3 C47 76.0(5) yes
O12 Ru3 C48 113.1(5) yes
O12 Ru3 C50 114.9(4) yes
O12 Ru3 C51 77.7(4) yes
C47 Ru3 C48 37.2(5) yes
C47 Ru3 C50 78.7(5) yes
C47 Ru3 C51 66.1(5) yes
C48 Ru3 C50 64.5(5) yes
C48 Ru3 C51 76.6(5) yes
C50 Ru3 C51 37.3(5) yes
O13 Ru4 O14 89.7(4) yes
O13 Ru4 O15 167.7(4) yes
O13 Ru4 O16 80.8(4) yes
O13 Ru4 C65 115.5(5) yes
O13 Ru4 C66 78.7(4) yes
O13 Ru4 C68 75.4(4) yes
O13 Ru4 C69 112.8(5) yes
O14 Ru4 O15 82.0(4) yes
O14 Ru4 O16 86.5(4) yes
O14 Ru4 C65 100.5(5) yes
O14 Ru4 C66 102.1(4) yes
O14 Ru4 C68 160.4(5) yes
O14 Ru4 C69 156.8(5) yes
O15 Ru4 O16 89.6(4) yes
O15 Ru4 C65 75.2(4) yes
O15 Ru4 C66 111.8(4) yes
O15 Ru4 C68 114.6(4) yes
O15 Ru4 C69 76.7(5) yes
O16 Ru4 C65 162.0(5) yes
O16 Ru4 C66 157.7(5) yes
O16 Ru4 C68 103.3(5) yes
O16 Ru4 C69 102.2(5) yes
C65 Ru4 C66 36.8(5) yes
C65 Ru4 C68 75.4(5) yes
C65 Ru4 C69 65.5(5) yes
C66 Ru4 C68 63.0(5) yes
C66 Ru4 C69 78.0(5) yes
C68 Ru4 C69 38.0(5) yes
Ru1 O1 C2 126.0(9) yes
Ru1 O2 C4 124.8(9) yes
Ru1 O3 C7 126.4(10) yes
Ru1 O4 C9 125.1(9) yes
Ru2 O5 C20 125.6(9) yes
Ru2 O6 C22 123.4(9) yes
Ru2 O7 C25 125.1(8) yes
Ru2 O8 C27 124.2(8) yes
Ru3 O9 C38 124.9(9) yes
Ru3 O10 C40 124.2(9) yes
Ru3 O11 C43 126.4(8) yes
Ru3 O12 C45 124.9(8) yes
Ru4 O13 C56 124.5(9) yes
Ru4 O14 C58 127.5(9) yes
Ru4 O15 C61 121.9(8) yes
Ru4 O16 C63 127.5(10) yes
O1 C2 C1 114.7(12) yes
O1 C2 C3 126.2(12) yes
C1 C2 C3 118.9(12) yes
C2 C3 C4 125.0(12) yes
O2 C4 C3 127.7(12) yes
O2 C4 C5 114.8(12) yes
C3 C4 C5 117.5(12) yes
O3 C7 C6 115.9(12) yes
O3 C7 C8 124.6(12) yes
C6 C7 C8 119.6(12) yes
C7 C8 C9 127.5(12) yes
O4 C9 C8 126.7(12) yes
O4 C9 C10 114.9(11) yes
C8 C9 C10 118.4(12) yes
Ru1 C11 C12 70.8(8) yes
Ru1 C11 C16 95.9(9) yes
C12 C11 C16 113.3(12) yes
Ru1 C12 C11 72.0(9) yes
Ru1 C12 C13 97.5(9) yes
C11 C12 C13 114.4(13) yes
C12 C13 C14 99.2(11) yes
C12 C13 C17 110.4(12) yes
C14 C13 C17 109.4(13) yes
Ru1 C14 C13 96.9(8) yes
Ru1 C14 C15 70.0(7) yes
C13 C14 C15 113.8(12) yes
Ru1 C15 C14 72.3(8) yes
Ru1 C15 C16 98.4(9) yes
C14 C15 C16 114.0(12) yes
C11 C16 C15 98.5(11) yes
C11 C16 C18 105.6(14) yes
C15 C16 C18 111.8(11) yes
C13 C17 C18 108.7(14) yes
C16 C18 C17 112.8(14) yes
O5 C20 C19 116.7(13) yes
O5 C20 C21 125.7(13) yes
C19 C20 C21 117.6(12) yes
C20 C21 C22 126.3(13) yes
O6 C22 C21 128.0(13) yes
O6 C22 C23 113.8(12) yes
C21 C22 C23 118.1(12) yes
O7 C25 C24 113.6(11) yes
O7 C25 C26 125.5(11) yes
C24 C25 C26 121.0(11) yes
C25 C26 C27 129.1(11) yes
O8 C27 C26 126.0(11) yes
O8 C27 C28 111.9(12) yes
C26 C27 C28 122.0(12) yes
Ru2 C29 C30 71.5(8) yes
Ru2 C29 C34 95.4(8) yes
C30 C29 C34 114.1(12) yes
Ru2 C30 C29 72.7(8) yes
Ru2 C30 C31 96.2(9) yes
C29 C30 C31 113.8(12) yes
C30 C31 C32 101.0(11) yes
C30 C31 C35 113.3(13) yes
C32 C31 C35 108.4(12) yes
Ru2 C32 C31 95.3(9) yes
Ru2 C32 C33 72.4(8) yes
C31 C32 C33 114.5(12) yes
Ru2 C33 C32 70.6(7) yes
Ru2 C33 C34 94.2(9) yes
C32 C33 C34 111.0(11) yes
C29 C34 C33 101.4(10) yes
C29 C34 C36 108.0(11) yes
C33 C34 C36 108.1(12) yes
C31 C35 C36 106.9(11) yes
C34 C36 C35 112.3(11) yes
O9 C38 C37 113.2(12) yes
O9 C38 C39 127.0(13) yes
C37 C38 C39 119.7(13) yes
C38 C39 C40 127.3(14) yes
O10 C40 C39 127.0(14) yes
O10 C40 C41 114.5(13) yes
C39 C40 C41 118.5(12) yes
O11 C43 C42 115.1(12) yes
O11 C43 C44 124.9(12) yes
C42 C43 C44 120.0(11) yes
C43 C44 C45 128.3(12) yes
O12 C45 C44 125.9(12) yes
O12 C45 C46 113.4(12) yes
C44 C45 C46 120.7(12) yes
Ru3 C47 C48 71.8(8) yes
Ru3 C47 C52 96.5(8) yes
C48 C47 C52 110.9(12) yes
Ru3 C48 C47 71.0(7) yes
Ru3 C48 C49 95.1(9) yes
C47 C48 C49 116.4(12) yes
C48 C49 C50 102.0(11) yes
C48 C49 C53 108.7(11) yes
C50 C49 C53 109.9(10) yes
Ru3 C50 C49 95.9(8) yes
Ru3 C50 C51 73.0(8) yes
C49 C50 C51 112.6(11) yes
Ru3 C51 C50 69.7(7) yes
Ru3 C51 C52 96.8(8) yes
C50 C51 C52 114.5(11) yes
C47 C52 C51 98.1(10) yes
C47 C52 C54 109.5(11) yes
C51 C52 C54 108.0(13) yes
C49 C53 C54 108.6(11) yes
C52 C54 C53 113.2(13) yes
O13 C56 C55 112.7(12) yes
O13 C56 C57 125.2(13) yes
C55 C56 C57 122.1(13) yes
C56 C57 C58 128.2(13) yes
O14 C58 C57 124.4(13) yes
O14 C58 C59 120.4(13) yes
C57 C58 C59 115.2(12) yes
O15 C61 C60 112.7(11) yes
O15 C61 C62 127.9(12) yes
C60 C61 C62 119.5(12) yes
C61 C62 C63 125.3(12) yes
O16 C63 C62 127.0(13) yes
O16 C63 C64 115.4(13) yes
C62 C63 C64 117.6(12) yes
Ru4 C65 C66 71.3(7) yes
Ru4 C65 C70 95.4(8) yes
C66 C65 C70 113.8(12) yes
Ru4 C66 C65 71.9(7) yes
Ru4 C66 C67 95.8(8) yes
C65 C66 C67 112.4(11) yes
C66 C67 C68 102.2(12) yes
C66 C67 C71 109.2(13) yes
C68 C67 C71 110.9(13) yes
Ru4 C68 C67 96.8(9) yes
Ru4 C68 C69 71.3(8) yes
C67 C68 C69 116.6(13) yes
Ru4 C69 C68 70.8(8) yes
Ru4 C69 C70 94.9(9) yes
C68 C69 C70 108.5(12) yes
C65 C70 C69 101.9(10) yes
C65 C70 C72 106.4(11) yes
C69 C70 C72 109.2(13) yes
C67 C71 C72 109.4(13) yes
C70 C72 C71 112.5(13) yes
C2 C1 H1A 109.480 no
C2 C1 H1B 109.470 no
C2 C1 H1C 109.477 no
H1A C1 H1B 109.464 no
H1A C1 H1C 109.472 no
H1B C1 H1C 109.465 no
C2 C3 H3 117.502 no
C4 C3 H3 117.504 no
C4 C5 H5A 109.467 no
C4 C5 H5B 109.474 no
C4 C5 H5C 109.461 no
H5A C5 H5B 109.474 no
H5A C5 H5C 109.466 no
H5B C5 H5C 109.485 no
C7 C6 H6A 109.469 no
C7 C6 H6B 109.473 no
C7 C6 H6C 109.462 no
H6A C6 H6B 109.484 no
H6A C6 H6C 109.469 no
H6B C6 H6C 109.470 no
C7 C8 H8 116.272 no
C9 C8 H8 116.264 no
C9 C10 H10A 109.473 no
C9 C10 H10B 109.480 no
C9 C10 H10C 109.468 no
H10A C10 H10B 109.467 no
H10A C10 H10C 109.468 no
H10B C10 H10C 109.471 no
Ru1 C11 H11 121.089 no
C12 C11 H11 121.072 no
C16 C11 H11 121.088 no
Ru1 C12 H12 120.218 no
C11 C12 H12 120.224 no
C13 C12 H12 120.230 no
C12 C13 H13 112.373 no
C14 C13 H13 112.373 no
C17 C13 H13 112.376 no
Ru1 C14 H14 120.870 no
C13 C14 H14 120.864 no
C15 C14 H14 120.875 no
Ru1 C15 H15 120.132 no
C14 C15 H15 120.136 no
C16 C15 H15 120.135 no
C11 C16 H16 113.251 no
C15 C16 H16 113.258 no
C18 C16 H16 113.251 no
C13 C17 H17A 109.952 no
C13 C17 H17B 109.959 no
C18 C17 H17A 109.953 no
C18 C17 H17B 109.963 no
H17A C17 H17B 108.347 no
C16 C18 H18A 109.013 no
C16 C18 H18B 109.025 no
C17 C18 H18A 109.014 no
C17 C18 H18B 109.021 no
H18A C18 H18B 107.803 no
C20 C19 H19A 109.469 no
C20 C19 H19B 109.478 no
C20 C19 H19C 109.481 no
H19A C19 H19B 109.460 no
H19A C19 H19C 109.465 no
H19B C19 H19C 109.475 no
C20 C21 H21 116.826 no
C22 C21 H21 116.827 no
C22 C23 H23A 109.466 no
C22 C23 H23B 109.470 no
C22 C23 H23C 109.466 no
H23A C23 H23B 109.478 no
H23A C23 H23C 109.473 no
H23B C23 H23C 109.474 no
C25 C24 H24A 109.480 no
C25 C24 H24B 109.464 no
C25 C24 H24C 109.472 no
H24A C24 H24B 109.479 no
H24A C24 H24C 109.473 no
H24B C24 H24C 109.459 no
C25 C26 H26 115.460 no
C27 C26 H26 115.477 no
C27 C28 H28A 109.468 no
C27 C28 H28B 109.474 no
C27 C28 H28C 109.470 no
H28A C28 H28B 109.473 no
H28A C28 H28C 109.471 no
H28B C28 H28C 109.470 no
Ru2 C29 H29 120.823 no
C30 C29 H29 120.837 no
C34 C29 H29 120.837 no
Ru2 C30 H30 120.562 no
C29 C30 H30 120.565 no
C31 C30 H30 120.570 no
C30 C31 H31 111.241 no
C32 C31 H31 111.235 no
C35 C31 H31 111.239 no
Ru2 C32 H32 120.532 no
C31 C32 H32 120.543 no
C33 C32 H32 120.538 no
Ru2 C33 H33 122.222 no
C32 C33 H33 122.216 no
C34 C33 H33 122.224 no
C29 C34 H34 112.845 no
C33 C34 H34 112.859 no
C36 C34 H34 112.844 no
C31 C35 H35A 110.350 no
C31 C35 H35B 110.347 no
C36 C35 H35A 110.352 no
C36 C35 H35B 110.354 no
H35A C35 H35B 108.587 no
C34 C36 H36A 109.158 no
C34 C36 H36B 109.158 no
C35 C36 H36A 109.152 no
C35 C36 H36B 109.147 no
H36A C36 H36B 107.872 no
C38 C37 H37A 109.470 no
C38 C37 H37B 109.475 no
C38 C37 H37C 109.474 no
H37A C37 H37B 109.468 no
H37A C37 H37C 109.472 no
H37B C37 H37C 109.467 no
C38 C39 H39 116.358 no
C40 C39 H39 116.354 no
C40 C41 H41A 109.470 no
C40 C41 H41B 109.478 no
C40 C41 H41C 109.477 no
H41A C41 H41B 109.463 no
H41A C41 H41C 109.471 no
H41B C41 H41C 109.469 no
C43 C42 H42A 109.465 no
C43 C42 H42B 109.468 no
C43 C42 H42C 109.470 no
H42A C42 H42B 109.474 no
H42A C42 H42C 109.483 no
H42B C42 H42C 109.468 no
C43 C44 H44 115.857 no
C45 C44 H44 115.881 no
C45 C46 H46A 109.472 no
C45 C46 H46B 109.473 no
C45 C46 H46C 109.481 no
H46A C46 H46B 109.461 no
H46A C46 H46C 109.467 no
H46B C46 H46C 109.472 no
Ru3 C47 H47 121.628 no
C48 C47 H47 121.632 no
C52 C47 H47 121.640 no
Ru3 C48 H48 120.133 no
C47 C48 H48 120.128 no
C49 C48 H48 120.129 no
C48 C49 H49 111.901 no
C50 C49 H49 111.896 no
C53 C49 H49 111.898 no
Ru3 C50 H50 121.004 no
C49 C50 H50 121.016 no
C51 C50 H50 121.002 no
Ru3 C51 H51 120.704 no
C50 C51 H51 120.699 no
C52 C51 H51 120.703 no
C47 C52 H52 113.353 no
C51 C52 H52 113.360 no
C54 C52 H52 113.360 no
C49 C53 H53A 109.972 no
C49 C53 H53B 109.962 no
C54 C53 H53A 109.967 no
C54 C53 H53B 109.952 no
H53A C53 H53B 108.342 no
C52 C54 H54A 108.952 no
C52 C54 H54B 108.957 no
C53 C54 H54A 108.939 no
C53 C54 H54B 108.948 no
H54A C54 H54B 107.749 no
C56 C55 H55A 109.474 no
C56 C55 H55B 109.470 no
C56 C55 H55C 109.467 no
H55A C55 H55B 109.474 no
H55A C55 H55C 109.466 no
H55B C55 H55C 109.477 no
C56 C57 H57 115.889 no
C58 C57 H57 115.881 no
C58 C59 H59A 109.463 no
C58 C59 H59B 109.477 no
C58 C59 H59C 109.475 no
H59A C59 H59B 109.465 no
H59A C59 H59C 109.467 no
H59B C59 H59C 109.481 no
C61 C60 H60A 109.471 no
C61 C60 H60B 109.473 no
C61 C60 H60C 109.468 no
H60A C60 H60B 109.480 no
H60A C60 H60C 109.469 no
H60B C60 H60C 109.467 no
C61 C62 H62 117.345 no
C63 C62 H62 117.359 no
C63 C64 H64A 109.466 no
C63 C64 H64B 109.471 no
C63 C64 H64C 109.470 no
H64A C64 H64B 109.473 no
H64A C64 H64C 109.471 no
H64B C64 H64C 109.477 no
Ru4 C65 H65 120.926 no
C66 C65 H65 120.927 no
C70 C65 H65 120.933 no
Ru4 C66 H66 121.269 no
C65 C66 H66 121.267 no
C67 C66 H66 121.262 no
C66 C67 H67 111.431 no
C68 C67 H67 111.422 no
C71 C67 H67 111.426 no
Ru4 C68 H68 119.725 no
C67 C68 H68 119.739 no
C69 C68 H68 119.725 no
Ru4 C69 H69 122.894 no
C68 C69 H69 122.891 no
C70 C69 H69 122.901 no
C65 C70 H70 112.897 no
C69 C70 H70 112.895 no
C72 C70 H70 112.899 no
C67 C71 H71A 109.789 no
C67 C71 H71B 109.781 no
C72 C71 H71A 109.802 no
C72 C71 H71B 109.796 no
H71A C71 H71B 108.240 no
C70 C72 H72A 109.104 no
C70 C72 H72B 109.105 no
C71 C72 H72A 109.102 no
C71 C72 H72B 109.092 no
H72A C72 H72B 107.838 no

loop_
_geom_bond_atom_site_label_1
_geom_bond_atom_site_label_2
_geom_bond_distance
_geom_bond_publ_flag
Ru1 O1 2.065(10) yes
Ru1 O2 2.074(9) yes
Ru1 O3 2.079(9) yes
Ru1 O4 2.067(10) yes
Ru1 C11 2.193(14) yes
Ru1 C12 2.178(14) yes
Ru1 C14 2.197(11) yes
Ru1 C15 2.167(14) yes
Ru2 O5 2.073(9) yes
Ru2 O6 2.071(10) yes
Ru2 O7 2.103(9) yes
Ru2 O8 2.064(9) yes
Ru2 C29 2.186(12) yes
Ru2 C30 2.171(12) yes
Ru2 C32 2.196(13) yes
Ru2 C33 2.220(13) yes
Ru3 O9 2.068(9) yes
Ru3 O10 2.084(10) yes
Ru3 O11 2.056(10) yes
Ru3 O12 2.088(9) yes
Ru3 C47 2.189(14) yes
Ru3 C48 2.198(12) yes
Ru3 C50 2.147(12) yes
Ru3 C51 2.189(13) yes
Ru4 O13 2.073(9) yes
Ru4 O14 2.074(10) yes
Ru4 O15 2.088(9) yes
Ru4 O16 2.066(10) yes
Ru4 C65 2.197(13) yes
Ru4 C66 2.190(11) yes
Ru4 C68 2.203(14) yes
Ru4 C69 2.210(14) yes
O1 C2 1.254(15) yes
O2 C4 1.259(16) yes
O3 C7 1.240(15) yes
O4 C9 1.278(16) yes
O5 C20 1.256(16) yes
O6 C22 1.265(16) yes
O7 C25 1.282(15) yes
O8 C27 1.325(15) yes
O9 C38 1.254(16) yes
O10 C40 1.258(16) yes
O11 C43 1.294(15) yes
O12 C45 1.276(16) yes
O13 C56 1.311(16) yes
O14 C58 1.227(16) yes
O15 C61 1.329(15) yes
O16 C63 1.191(17) yes
C1 C2 1.51(2) yes
C2 C3 1.414(19) yes
C3 C4 1.383(19) yes
C4 C5 1.50(2) yes
C6 C7 1.49(2) yes
C7 C8 1.45(2) yes
C8 C9 1.351(19) yes
C9 C10 1.54(2) yes
C11 C12 1.393(19) yes
C11 C16 1.56(3) yes
C12 C13 1.52(2) yes
C13 C14 1.52(2) yes
C13 C17 1.57(3) yes
C14 C15 1.412(19) yes
C15 C16 1.51(2) yes
C16 C18 1.55(2) yes
C17 C18 1.53(3) yes
C19 C20 1.48(2) yes
C20 C21 1.41(2) yes
C21 C22 1.40(2) yes
C22 C23 1.53(2) yes
C24 C25 1.526(19) yes
C25 C26 1.377(18) yes
C26 C27 1.365(18) yes
C27 C28 1.48(2) yes
C29 C30 1.341(19) yes
C29 C34 1.558(19) yes
C30 C31 1.52(2) yes
C31 C32 1.518(19) yes
C31 C35 1.56(2) yes
C32 C33 1.402(18) yes
C33 C34 1.55(2) yes
C34 C36 1.570(18) yes
C35 C36 1.54(3) yes
C37 C38 1.51(2) yes
C38 C39 1.37(2) yes
C39 C40 1.38(2) yes
C40 C41 1.51(3) yes
C42 C43 1.504(19) yes
C43 C44 1.364(18) yes
C44 C45 1.387(18) yes
C45 C46 1.509(19) yes
C47 C48 1.399(19) yes
C47 C52 1.58(2) yes
C48 C49 1.47(2) yes
C49 C50 1.513(18) yes
C49 C53 1.598(19) yes
C50 C51 1.387(17) yes
C51 C52 1.578(19) yes
C52 C54 1.52(2) yes
C53 C54 1.51(3) yes
C55 C56 1.52(3) yes
C56 C57 1.38(2) yes
C57 C58 1.43(2) yes
C58 C59 1.50(2) yes
C60 C61 1.485(19) yes
C61 C62 1.361(19) yes
C62 C63 1.43(2) yes
C63 C64 1.54(2) yes
C65 C66 1.385(17) yes
C65 C70 1.535(19) yes
C66 C67 1.50(2) yes
C67 C68 1.45(2) yes
C67 C71 1.54(2) yes
C68 C69 1.435(19) yes
C69 C70 1.54(2) yes
C70 C72 1.58(2) yes
C71 C72 1.46(3) yes
C1 H1A 0.980 no
C1 H1B 0.980 no
C1 H1C 0.980 no
C3 H3 0.950 no
C5 H5A 0.980 no
C5 H5B 0.980 no
C5 H5C 0.980 no
C6 H6A 0.980 no
C6 H6B 0.980 no
C6 H6C 0.980 no
C8 H8 0.950 no
C10 H10A 0.980 no
C10 H10B 0.980 no
C10 H10C 0.980 no
C11 H11 1.000 no
C12 H12 1.000 no
C13 H13 1.000 no
C14 H14 1.000 no
C15 H15 1.000 no
C16 H16 1.000 no
C17 H17A 0.990 no
C17 H17B 0.990 no
C18 H18A 0.990 no
C18 H18B 0.990 no
C19 H19A 0.980 no
C19 H19B 0.980 no
C19 H19C 0.980 no
C21 H21 0.950 no
C23 H23A 0.980 no
C23 H23B 0.980 no
C23 H23C 0.980 no
C24 H24A 0.980 no
C24 H24B 0.980 no
C24 H24C 0.980 no
C26 H26 0.950 no
C28 H28A 0.980 no
C28 H28B 0.980 no
C28 H28C 0.980 no
C29 H29 1.000 no
C30 H30 1.000 no
C31 H31 1.000 no
C32 H32 1.000 no
C33 H33 1.000 no
C34 H34 1.000 no
C35 H35A 0.990 no
C35 H35B 0.990 no
C36 H36A 0.990 no
C36 H36B 0.990 no
C37 H37A 0.980 no
C37 H37B 0.980 no
C37 H37C 0.980 no
C39 H39 0.950 no
C41 H41A 0.980 no
C41 H41B 0.980 no
C41 H41C 0.980 no
C42 H42A 0.980 no
C42 H42B 0.980 no
C42 H42C 0.980 no
C44 H44 0.950 no
C46 H46A 0.980 no
C46 H46B 0.980 no
C46 H46C 0.980 no
C47 H47 1.000 no
C48 H48 1.000 no
C49 H49 1.000 no
C50 H50 1.000 no
C51 H51 1.000 no
C52 H52 1.000 no
C53 H53A 0.990 no
C53 H53B 0.990 no
C54 H54A 0.990 no
C54 H54B 0.990 no
C55 H55A 0.980 no
C55 H55B 0.980 no
C55 H55C 0.980 no
C57 H57 0.950 no
C59 H59A 0.980 no
C59 H59B 0.980 no
C59 H59C 0.980 no
C60 H60A 0.980 no
C60 H60B 0.980 no
C60 H60C 0.980 no
C62 H62 0.950 no
C64 H64A 0.980 no
C64 H64B 0.980 no
C64 H64C 0.980 no
C65 H65 1.000 no
C66 H66 1.000 no
C67 H67 1.000 no
C68 H68 1.000 no
C69 H69 1.000 no
C70 H70 1.000 no
C71 H71A 0.990 no
C71 H71B 0.990 no
C72 H72A 0.990 no
C72 H72B 0.990 no

loop_
_geom_contact_atom_site_label_1
_geom_contact_atom_site_label_2
_geom_contact_distance
_geom_contact_publ_flag
_geom_contact_site_symmetry_2
Ru1 C3 3.350(13) no .
Ru1 C8 3.330(13) no .
Ru2 C21 3.328(14) no .
Ru2 C26 3.344(12) no .
Ru3 C39 3.317(15) no .
Ru3 C44 3.338(12) no .
Ru4 C57 3.330(14) no .
Ru4 C62 3.347(13) no .
O1 C4 2.951(16) no .
O1 C7 3.382(15) no .
O1 C9 3.508(16) no .
O2 C2 2.969(15) no .
O2 C16 2.829(16) no .
O3 C9 2.977(17) no .
O3 C13 2.815(17) no .
O4 C2 3.592(15) no .
O4 C4 3.490(15) no .
O4 C7 2.999(16) no .
O5 C22 2.973(17) no .
O5 C31 2.817(17) no .
O6 C20 3.018(17) no .
O6 C25 3.527(16) no .
O6 C27 3.448(15) no .
O7 C20 3.385(16) no .
O7 C22 3.467(16) no .
O7 C27 2.981(15) no .
O8 C25 3.012(15) no .
O8 C34 2.764(15) no .
O9 C40 2.959(18) no .
O9 C49 2.782(16) no .
O10 C38 2.964(17) no .
O10 C43 3.569(16) no .
O10 C45 3.446(15) no .
O11 C38 3.352(16) no .
O11 C40 3.468(17) no .
O11 C45 2.964(16) no .
O12 C43 2.980(15) no .
O12 C52 2.844(15) no .
O13 C58 3.021(17) no .
O13 C67 2.829(18) no .
O14 C56 2.976(17) no .
O14 C61 3.495(15) no .
O14 C63 3.493(17) no .
O15 C63 3.007(16) no .
O15 C70 2.781(15) no .
O16 C56 3.391(16) no .
O16 C58 3.493(17) no .
O16 C61 2.940(16) no .
C4 C11 3.33(2) no .
C7 C14 3.436(18) no .
C11 C17 2.94(3) no .
C12 C18 2.87(3) no .
C13 C16 2.64(2) no .
C14 C18 2.91(3) no .
C15 C17 2.94(3) no .
C20 C30 3.433(19) no .
C27 C33 3.411(18) no .
C29 C35 2.96(2) no .
C30 C36 2.90(2) no .
C31 C34 2.59(2) no .
C32 C36 2.879(19) no .
C33 C35 2.943(19) no .
C38 C48 3.470(18) no .
C45 C51 3.396(18) no .
C47 C53 2.94(2) no .
C48 C54 2.87(2) no .
C49 C52 2.622(19) no .
C50 C54 2.92(2) no .
C51 C53 2.901(18) no .
C56 C66 3.491(17) no .
C61 C69 3.374(19) no .
C65 C71 2.86(2) no .
C66 C72 2.86(2) no .
C67 C70 2.58(2) no .
C68 C72 2.83(3) no .
C69 C71 2.95(2) no .
O1 C37 3.568(19) no 2_757
O2 C47 3.372(16) no .
O5 C42 3.455(18) no 2_656
O7 C42 3.553(18) no 2_656
O8 C65 3.528(17) no .
O11 C1 3.58(2) no 2_747
O12 C15 3.509(17) no .
O13 C32 3.589(16) no 2_646
O15 C29 3.414(16) no .
C1 O11 3.58(2) no 2_757
C15 O12 3.509(17) no .
C24 C64 3.51(2) no 2_656
C25 C64 3.38(2) no 2_656
C29 O15 3.414(16) no .
C32 O13 3.589(16) no 2_656
C37 O1 3.568(19) no 2_747
C41 C60 3.60(3) no 1_655
C42 O5 3.455(18) no 2_646
C42 O7 3.553(18) no 2_646
C44 C64 3.59(2) no .
C47 O2 3.372(16) no .
C60 C41 3.60(3) no 1_455
C64 C24 3.51(2) no 2_646
C64 C25 3.38(2) no 2_646
C64 C44 3.59(2) no .
C65 O8 3.528(17) no .
Ru1 H13 3.3706 no .
Ru1 H16 3.3841 no .
Ru2 H31 3.3159 no .
Ru2 H34 3.3681 no .
Ru3 H49 3.3052 no .
Ru3 H52 3.4168 no .
Ru4 H67 3.3278 no .
Ru4 H70 3.3757 no .
O1 H1A 2.5863 no .
O1 H1B 2.5842 no .
O1 H1C 3.1371 no .
O1 H3 3.1887 no .
O1 H11 3.3911 no .
O1 H12 3.2976 no .
O2 H3 3.1773 no .
O2 H5A 2.5774 no .
O2 H5B 2.5788 no .
O2 H5C 3.1328 no .
O2 H11 2.8947 no .
O2 H15 2.7957 no .
O2 H16 2.7178 no .
O3 H6A 2.5816 no .
O3 H6B 2.5735 no .
O3 H6C 3.1202 no .
O3 H8 3.1835 no .
O3 H12 2.7646 no .
O3 H13 2.6844 no .
O3 H14 2.8916 no .
O4 H8 3.1538 no .
O4 H10A 2.6198 no .
O4 H10B 2.6345 no .
O4 H10C 3.1800 no .
O4 H14 3.4169 no .
O4 H15 3.2987 no .
O5 H19A 2.5856 no .
O5 H19B 2.5958 no .
O5 H19C 3.1340 no .
O5 H21 3.1745 no .
O5 H30 2.8938 no .
O5 H31 2.6563 no .
O5 H32 2.7795 no .
O6 H21 3.1951 no .
O6 H23A 2.5924 no .
O6 H23B 2.5944 no .
O6 H23C 3.1519 no .
O6 H29 3.2796 no .
O6 H30 3.3682 no .
O7 H24A 2.5943 no .
O7 H24B 2.5999 no .
O7 H24C 3.1627 no .
O7 H26 3.1643 no .
O7 H32 3.4060 no .
O7 H33 3.4885 no .
O8 H26 3.1998 no .
O8 H28A 2.5558 no .
O8 H28B 2.5544 no .
O8 H28C 3.1522 no .
O8 H29 2.8055 no .
O8 H33 2.8890 no .
O8 H34 2.6501 no .
O9 H37A 2.5490 no .
O9 H37B 2.5619 no .
O9 H37C 3.1186 no .
O9 H39 3.1475 no .
O9 H48 2.8424 no .
O9 H49 2.6409 no .
O9 H50 2.7857 no .
O10 H39 3.1588 no .
O10 H41A 2.5833 no .
O10 H41B 2.5771 no .
O10 H41C 3.1351 no .
O10 H47 3.2792 no .
O10 H48 3.4372 no .
O11 H42A 2.6010 no .
O11 H42B 2.6169 no .
O11 H42C 3.1706 no .
O11 H44 3.1637 no .
O11 H50 3.2766 no .
O11 H51 3.3853 no .
O12 H44 3.1724 no .
O12 H46A 2.5709 no .
O12 H46B 2.5789 no .
O12 H46C 3.1427 no .
O12 H47 2.8388 no .
O12 H51 2.8913 no .
O12 H52 2.7412 no .
O13 H55A 2.5950 no .
O13 H55B 2.5970 no .
O13 H55C 3.1765 no .
O13 H57 3.1922 no .
O13 H66 2.9256 no .
O13 H67 2.6906 no .
O13 H68 2.7457 no .
O14 H57 3.1475 no .
O14 H59A 2.6401 no .
O14 H59B 2.6421 no .
O14 H59C 3.1479 no .
O14 H65 3.3354 no .
O14 H66 3.4017 no .
O15 H60A 2.5759 no .
O15 H60B 2.5723 no .
O15 H60C 3.1663 no .
O15 H62 3.2270 no .
O15 H65 2.7907 no .
O15 H69 2.9272 no .
O15 H70 2.6751 no .
O16 H62 3.1461 no .
O16 H64A 2.5852 no .
O16 H64B 2.5882 no .
O16 H64C 3.1101 no .
O16 H68 3.4079 no .
O16 H69 3.4335 no .
C1 H3 2.6309 no .
C2 H11 3.5769 no .
C3 H1A 3.1231 no .
C3 H1B 3.1657 no .
C3 H1C 2.5425 no .
C3 H5A 3.0961 no .
C3 H5B 3.0911 no .
C3 H5C 2.4841 no .
C3 H11 3.4649 no .
C4 H11 3.1650 no .
C4 H16 3.4875 no .
C5 H3 2.5618 no .
C6 H8 2.6479 no .
C7 H13 3.5223 no .
C7 H14 3.3080 no .
C8 H6A 3.1786 no .
C8 H6B 3.1602 no .
C8 H6C 2.5589 no .
C8 H10A 3.1061 no .
C8 H10B 3.1069 no .
C8 H10C 2.5209 no .
C10 H8 2.5529 no .
C11 H13 3.3107 no .
C11 H15 3.2230 no .
C11 H17B 3.3251 no .
C11 H18A 2.6678 no .
C11 H18B 3.3480 no .
C12 H14 3.2107 no .
C12 H16 3.3319 no .
C12 H17A 3.3873 no .
C12 H17B 2.8137 no .
C12 H18A 3.1734 no .
C13 H11 3.3539 no .
C13 H15 3.3547 no .
C13 H18A 3.1378 no .
C13 H18B 3.2096 no .
C14 H12 3.2044 no .
C14 H16 3.3225 no .
C14 H17A 2.7426 no .
C14 H17B 3.3745 no .
C14 H18B 3.3280 no .
C15 H11 3.2213 no .
C15 H13 3.3166 no .
C15 H17A 3.2671 no .
C15 H18A 3.3714 no .
C15 H18B 2.8363 no .
C16 H12 3.3739 no .
C16 H14 3.3510 no .
C16 H17A 3.1860 no .
C16 H17B 3.2545 no .
C17 H12 3.1572 no .
C17 H14 3.1325 no .
C17 H16 3.4487 no .
C18 H11 3.0935 no .
C18 H13 3.4047 no .
C18 H15 3.1770 no .
C19 H21 2.5647 no .
C20 H30 3.2826 no .
C20 H31 3.4955 no .
C21 H19A 3.1092 no .
C21 H19B 3.0916 no .
C21 H19C 2.4820 no .
C21 H23A 3.1278 no .
C21 H23B 3.1533 no .
C21 H23C 2.5377 no .
C21 H30 3.5771 no .
C23 H21 2.6012 no .
C24 H26 2.6096 no .
C26 H24A 3.1453 no .
C26 H24B 3.1461 no .
C26 H24C 2.5736 no .
C26 H28A 3.1003 no .
C26 H28B 3.1207 no .
C26 H28C 2.5436 no .
C27 H33 3.2688 no .
C27 H34 3.5439 no .
C28 H26 2.5913 no .
C29 H31 3.2470 no .
C29 H33 3.3096 no .
C29 H35B 3.3507 no .
C29 H36A 2.7530 no .
C29 H36B 3.3890 no .
C30 H32 3.2291 no .
C30 H34 3.2889 no .
C30 H35A 3.4176 no .
C30 H35B 2.8552 no .
C30 H36A 3.2289 no .
C31 H29 3.3077 no .
C31 H33 3.3672 no .
C31 H34 3.5911 no .
C31 H36A 3.1278 no .
C31 H36B 3.1775 no .
C32 H30 3.2331 no .
C32 H34 3.3093 no .
C32 H35A 2.7040 no .
C32 H35B 3.3622 no .
C32 H36B 3.2582 no .
C33 H29 3.2968 no .
C33 H31 3.3072 no .
C33 H35A 3.2455 no .
C33 H36A 3.3849 no .
C33 H36B 2.7668 no .
C34 H30 3.3445 no .
C34 H31 3.5903 no .
C34 H32 3.3529 no .
C34 H35A 3.2120 no .
C34 H35B 3.2593 no .
C35 H30 3.1959 no .
C35 H32 3.0956 no .
C35 H34 3.4605 no .
C36 H29 3.1601 no .
C36 H31 3.3799 no .
C36 H33 3.1601 no .
C37 H39 2.5774 no .
C38 H48 3.3065 no .
C38 H49 3.5464 no .
C39 H37A 3.1256 no .
C39 H37B 3.0912 no .
C39 H37C 2.5252 no .
C39 H41A 3.1083 no .
C39 H41B 3.1036 no .
C39 H41C 2.5079 no .
C41 H39 2.5629 no .
C42 H44 2.5700 no .
C44 H42A 3.1100 no .
C44 H42B 3.1040 no .
C44 H42C 2.5256 no .
C44 H46A 3.1403 no .
C44 H46B 3.1358 no .
C44 H46C 2.5580 no .
C44 H51 3.5273 no .
C45 H51 3.2310 no .
C45 H52 3.5637 no .
C46 H44 2.6106 no .
C47 H49 3.2895 no .
C47 H51 3.2811 no .
C47 H53B 3.2972 no .
C47 H54A 3.3921 no .
C47 H54B 2.7712 no .
C48 H50 3.2077 no .
C48 H52 3.3313 no .
C48 H53A 3.3433 no .
C48 H53B 2.7427 no .
C48 H54B 3.2249 no .
C49 H47 3.3403 no .
C49 H51 3.3219 no .
C49 H54A 3.1871 no .
C49 H54B 3.1804 no .
C50 H48 3.1963 no .
C50 H52 3.3540 no .
C50 H53A 2.7841 no .
C50 H53B 3.3970 no .
C50 H54A 3.2850 no .
C51 H47 3.2917 no .
C51 H49 3.2756 no .
C51 H53A 3.2418 no .
C51 H54A 2.7442 no .
C51 H54B 3.3680 no .
C52 H48 3.3683 no .
C52 H50 3.4008 no .
C52 H53A 3.1776 no .
C52 H53B 3.1837 no .
C53 H48 3.1138 no .
C53 H50 3.1628 no .
C53 H52 3.4094 no .
C54 H47 3.1715 no .
C54 H49 3.4046 no .
C54 H51 3.1372 no .
C55 H57 2.6407 no .
C56 H66 3.3514 no .
C56 H67 3.5902 no .
C57 H55A 3.1552 no .
C57 H55B 3.1549 no .
C57 H55C 2.5915 no .
C57 H59A 3.1099 no .
C57 H59B 3.0975 no .
C57 H59C 2.4604 no .
C59 H57 2.5315 no .
C60 H62 2.5671 no .
C61 H69 3.2435 no .
C61 H70 3.5435 no .
C62 H60A 3.0765 no .
C62 H60B 3.0903 no .
C62 H60C 2.4947 no .
C62 H64A 3.1640 no .
C62 H64B 3.1780 no .
C62 H64C 2.5570 no .
C62 H69 3.5710 no .
C64 H62 2.6383 no .
C65 H67 3.2575 no .
C65 H69 3.2928 no .
C65 H71A 3.1913 no .
C65 H72A 3.3504 no .
C65 H72B 2.7287 no .
C66 H68 3.1717 no .
C66 H70 3.3102 no .
C66 H71A 2.6978 no .
C66 H71B 3.3370 no .
C66 H72B 3.2259 no .
C67 H65 3.3050 no .
C67 H69 3.3547 no .
C67 H70 3.5758 no .
C67 H72A 3.1016 no .
C67 H72B 3.1217 no .
C68 H66 3.1843 no .
C68 H70 3.2975 no .
C68 H71A 3.3098 no .
C68 H71B 2.7293 no .
C68 H72A 3.1868 no .
C69 H65 3.2701 no .
C69 H67 3.3081 no .
C69 H71B 3.3162 no .
C69 H72A 2.7616 no .
C69 H72B 3.3869 no .
C70 H66 3.3574 no .
C70 H67 3.5756 no .
C70 H68 3.3246 no .
C70 H71A 3.1703 no .
C70 H71B 3.1902 no .
C71 H66 3.0888 no .
C71 H68 3.0864 no .
C71 H70 3.3935 no .
C72 H65 3.1182 no .
C72 H67 3.3254 no .
C72 H69 3.1741 no .
H1A H3 3.2845 no .
H1B H3 3.3036 no .
H1C H3 2.2865 no .
H3 H5A 3.2235 no .
H3 H5B 3.2317 no .
H3 H5C 2.2046 no .
H5A H16 3.2498 no .
H6A H8 3.3082 no .
H6A H13 3.4382 no .
H6B H8 3.3129 no .
H6C H8 2.2985 no .
H8 H10A 3.2279 no .
H8 H10B 3.2089 no .
H8 H10C 2.2171 no .
H11 H12 2.4123 no .
H11 H16 2.5021 no .
H11 H18A 2.9837 no .
H12 H13 2.4432 no .
H12 H17B 3.1452 no .
H13 H14 2.4476 no .
H13 H17A 2.4811 no .
H13 H17B 2.4513 no .
H14 H15 2.4276 no .
H14 H17A 3.0666 no .
H15 H16 2.4441 no .
H15 H18B 3.1950 no .
H16 H18A 2.4621 no .
H16 H18B 2.4311 no .
H17A H18A 2.7418 no .
H17A H18B 2.1946 no .
H17B H18A 2.1935 no .
H17B H18B 2.6876 no .
H19A H21 3.2553 no .
H19B H21 3.2052 no .
H19B H31 3.4237 no .
H19C H21 2.2017 no .
H21 H23A 3.2416 no .
H21 H23B 3.2884 no .
H21 H23C 2.2548 no .
H24A H26 3.2647 no .
H24B H26 3.2799 no .
H24C H26 2.2898 no .
H26 H28A 3.2495 no .
H26 H28B 3.2600 no .
H26 H28C 2.2727 no .
H28B H34 3.2963 no .
H29 H30 2.3618 no .
H29 H34 2.4884 no .
H29 H36A 3.0967 no .
H30 H31 2.4299 no .
H30 H35B 3.1939 no .
H31 H32 2.4231 no .
H31 H35A 2.4647 no .
H31 H35B 2.4421 no .
H32 H33 2.4435 no .
H32 H35A 3.0051 no .
H33 H34 2.5083 no .
H33 H36B 3.1094 no .
H34 H36A 2.4633 no .
H34 H36B 2.4535 no .
H35A H36A 2.7493 no .
H35A H36B 2.2121 no .
H35B H36A 2.2111 no .
H35B H36B 2.7128 no .
H37A H39 3.2581 no .
H37B H39 3.2253 no .
H37B H49 3.4116 no .
H37C H39 2.2440 no .
H39 H41A 3.2353 no .
H39 H41B 3.2216 no .
H39 H41C 2.2166 no .
H42A H44 3.2270 no .
H42B H44 3.2424 no .
H42C H44 2.2384 no .
H44 H46A 3.2904 no .
H44 H46B 3.2571 no .
H44 H46C 2.2844 no .
H46B H52 3.3397 no .
H47 H48 2.4253 no .
H47 H52 2.5411 no .
H47 H54B 3.1234 no .
H48 H49 2.3727 no .
H48 H53B 3.0735 no .
H49 H50 2.4360 no .
H49 H53A 2.4918 no .
H49 H53B 2.4814 no .
H50 H51 2.4130 no .
H50 H53A 3.1136 no .
H51 H52 2.5163 no .
H51 H54A 3.0865 no .
H52 H54A 2.4094 no .
H52 H54B 2.4187 no .
H53A H54A 2.1712 no .
H53A H54B 2.7009 no .
H53B H54A 2.6958 no .
H53B H54B 2.1710 no .
H55A H57 3.2761 no .
H55A H67 3.5028 no .
H55B H57 3.3270 no .
H55C H57 2.3323 no .
H57 H59A 3.2236 no .
H57 H59B 3.1732 no .
H57 H59C 2.1467 no .
H60A H62 3.2225 no .
H60A H70 3.2836 no .
H60B H62 3.2417 no .
H60C H62 2.2271 no .
H62 H64A 3.3123 no .
H62 H64B 3.2905 no .
H62 H64C 2.2866 no .
H65 H66 2.4178 no .
H65 H70 2.4657 no .
H65 H72B 3.0639 no .
H66 H67 2.4198 no .
H66 H71A 3.0090 no .
H67 H68 2.3427 no .
H67 H71A 2.4352 no .
H67 H71B 2.4186 no .
H68 H69 2.4748 no .
H68 H71B 3.0580 no .
H69 H70 2.5034 no .
H69 H72A 3.1139 no .
H70 H72A 2.4758 no .
H70 H72B 2.4512 no .
H71A H72A 2.6643 no .
H71A H72B 2.1193 no .
H71B H72A 2.1191 no .
H71B H72B 2.6488 no .
O1 H26 3.2378 no 1_556
O1 H28C 3.3922 no 1_556
O1 H37A 2.6920 no 2_757
O2 H47 2.3759 no .
O3 H37A 3.3450 no 2_757
O3 H37B 3.3542 no 2_757
O3 H71B 3.4209 no 2_656
O4 H26 3.5730 no 1_556
O4 H28C 2.9897 no 1_556
O4 H47 3.0927 no .
O4 H52 3.2877 no .
O5 H42A 2.8536 no 2_656
O5 H42C 3.3177 no 2_656
O5 H55B 3.2158 no 2_656
O6 H3 3.3600 no 1_454
O6 H5C 2.9018 no 1_454
O6 H65 3.1378 no .
O6 H70 3.4952 no .
O7 H3 2.8910 no 1_454
O7 H5C 3.2955 no 1_454
O7 H42A 2.7338 no 2_656
O7 H64A 3.2913 no 2_656
O7 H64B 3.0245 no 2_656
O8 H65 2.5399 no .
O9 H1B 2.8312 no 2_747
O9 H12 3.5665 no 2_747
O10 H15 3.0935 no .
O10 H16 3.3780 no .
O10 H60C 2.9813 no 1_655
O11 H1B 2.9121 no 2_747
O11 H1C 3.3963 no 2_747
O11 H24A 3.3282 no 2_646
O11 H60C 3.0758 no 1_655
O11 H62 3.3581 no 1_655
O12 H15 2.5185 no .
O13 H32 2.7882 no 2_646
O13 H35A 3.5054 no 2_646
O14 H29 3.2034 no .
O14 H34 3.3290 no .
O14 H44 3.2088 no .
O14 H46C 2.9545 no .
O15 H29 2.4195 no .
O16 H32 2.8352 no 2_646
O16 H33 3.3579 no 2_646
O16 H42C 3.5574 no .
O16 H44 2.9546 no .
C1 H26 3.5637 no 1_556
C1 H37A 3.0114 no 2_757
C1 H42A 3.3428 no 2_757
C1 H64C 3.1031 no 2_657
C2 H24B 3.4662 no 1_656
C2 H28C 3.3013 no 1_556
C2 H37A 3.2672 no 2_757
C3 H23B 3.4309 no 1_656
C3 H24B 2.7696 no 1_656
C4 H23B 3.2214 no 1_656
C4 H24B 3.3051 no 1_656
C4 H47 2.9772 no .
C5 H8 3.1918 no 1_655
C5 H10C 2.8411 no 1_655
C5 H23B 2.7304 no 1_656
C5 H24B 3.5231 no 1_656
C5 H47 3.0689 no .
C5 H48 3.1402 no .
C6 H11 3.3715 no 1_455
C6 H18A 3.5591 no 1_455
C6 H24C 3.1950 no 1_556
C6 H53A 3.1783 no 2_657
C6 H54A 3.4836 no 2_657
C7 H24C 3.3284 no 1_556
C8 H5A 3.0569 no 1_455
C8 H24C 3.4353 no 1_556
C8 H26 3.1788 no 1_556
C8 H41A 3.1371 no 1_455
C9 H5A 3.4913 no 1_455
C9 H26 3.1569 no 1_556
C9 H28C 3.1389 no 1_556
C9 H52 3.5838 no .
C10 H5A 3.0227 no 1_455
C10 H26 3.5708 no 1_556
C10 H28A 3.3208 no 1_556
C10 H28C 3.1313 no 1_556
C10 H39 3.5389 no 1_455
C10 H52 3.0393 no .
C11 H6C 3.1396 no 1_655
C11 H49 3.4540 no 2_757
C11 H50 3.2864 no 2_757
C12 H49 3.0153 no 2_757
C12 H71B 3.0143 no 2_656
C13 H36B 3.2477 no .
C13 H71B 3.0813 no 2_656
C14 H36A 3.4267 no .
C14 H36B 3.4374 no .
C14 H46A 2.8859 no .
C15 H46A 3.0054 no .
C15 H47 3.5215 no .
C16 H6C 3.3206 no 1_655
C16 H41A 3.1877 no .
C17 H19B 3.1067 no 1_655
C17 H31 3.4851 no 1_655
C17 H36B 3.3366 no .
C18 H31 3.0503 no 1_655
C18 H35B 3.3892 no 1_655
C19 H1C 3.2707 no 1_454
C19 H17A 3.3195 no 1_455
C19 H33 3.2752 no 1_455
C19 H42A 3.3595 no 2_656
C19 H42B 3.3398 no 2_656
C19 H55B 3.5963 no 2_656
C19 H69 3.5231 no 2_556
C20 H1C 3.2071 no 1_454
C20 H42A 3.1577 no 2_656
C20 H59B 3.5461 no 1_455
C21 H1C 3.3402 no 1_454
C21 H3 3.2489 no 1_454
C21 H28B 3.0325 no 1_455
C21 H59B 2.9851 no 1_455
C21 H59C 3.4048 no 1_455
C22 H3 3.0694 no 1_454
C22 H5C 3.1637 no 1_454
C22 H28B 3.5429 no 1_455
C22 H59C 3.5576 no 1_455
C23 H3 3.5865 no 1_454
C23 H5B 3.2679 no 1_454
C23 H5C 3.2296 no 1_454
C23 H28B 3.1473 no 1_455
C23 H57 3.3179 no 1_455
C23 H70 3.2812 no .
C24 H3 3.1731 no 1_454
C24 H5C 3.5480 no 1_454
C24 H42A 3.5132 no 2_656
C24 H50 3.1277 no 2_656
C24 H51 2.8725 no 2_656
C24 H64A 3.0236 no 2_656
C24 H64B 3.4051 no 2_656
C24 H64C 3.5461 no 2_656
C25 H3 3.1665 no 1_454
C25 H5C 3.0428 no 1_454
C25 H42A 3.5922 no 2_656
C25 H64A 3.1731 no 2_656
C25 H64B 2.8565 no 2_656
C26 H1A 3.1067 no 1_554
C26 H5C 3.2340 no 1_454
C26 H10A 3.5220 no 1_554
C26 H64B 3.1252 no 2_656
C27 H1A 3.4236 no 1_554
C27 H10A 3.3075 no 1_554
C27 H65 3.1760 no .
C28 H1A 3.5245 no 1_554
C28 H10A 2.7194 no 1_554
C28 H21 3.1653 no 1_655
C28 H23C 2.9428 no 1_655
C28 H65 3.1806 no .
C28 H66 3.1525 no .
C29 H60B 3.0782 no .
C29 H65 3.4499 no .
C30 H18B 3.4004 no 1_455
C30 H60B 2.9752 no .
C31 H18A 3.3609 no 1_455
C31 H18B 3.2590 no 1_455
C31 H55B 3.1832 no 2_656
C32 H55B 3.2219 no 2_656
C32 H64B 3.4115 no 2_656
C32 H68 3.4822 no 2_656
C33 H19C 3.1016 no 1_655
C33 H64B 2.9764 no 2_656
C34 H19C 3.2941 no 1_655
C34 H59B 3.2486 no .
C35 H6A 3.3766 no .
C35 H18A 3.3615 no 1_455
C35 H68 3.0515 no 2_656
C36 H13 3.4981 no .
C36 H14 3.1754 no .
C36 H17A 3.5480 no .
C36 H68 3.3824 no 2_656
C37 H1B 3.0978 no 2_747
C37 H6B 3.3774 no 2_747
C37 H51 3.3433 no 1_655
C37 H64C 3.3828 no 1_655
C37 H71A 3.4405 no 1_656
C38 H1B 2.9798 no 2_747
C38 H62 3.5842 no 1_655
C39 H10B 3.0988 no 1_655
C39 H10C 3.5420 no 1_655
C39 H46B 3.1145 no 1_655
C39 H62 3.1753 no 1_655
C40 H46B 3.5481 no 1_655
C40 H60C 3.0243 no 1_655
C40 H62 3.3752 no 1_655
C41 H8 3.4873 no 1_655
C41 H16 3.1538 no .
C41 H35B 3.4199 no 1_655
C41 H46B 3.0469 no 1_655
C41 H60B 3.2016 no 1_655
C41 H60C 3.1939 no 1_655
C42 H1C 3.1834 no 2_747
C42 H19A 2.9036 no 2_646
C42 H24A 3.5423 no 2_646
C42 H60A 3.5373 no 1_655
C42 H60C 3.3241 no 1_655
C42 H64A 3.4854 no .
C43 H24A 3.1228 no 2_646
C43 H60C 2.9724 no 1_655
C43 H64A 3.2020 no .
C44 H24A 3.3820 no 2_646
C44 H59A 3.2216 no .
C44 H60C 3.4459 no 1_655
C44 H64A 2.7103 no .
C45 H15 3.1069 no .
C45 H59A 3.1266 no .
C45 H64A 3.3793 no .
C46 H14 3.1396 no .
C46 H15 3.1417 no .
C46 H36A 3.4449 no .
C46 H39 3.1952 no 1_455
C46 H41C 2.8526 no 1_455
C46 H59A 2.7573 no .
C47 H5B 2.9654 no .
C47 H15 3.5375 no .
C48 H5B 2.8672 no .
C48 H72B 3.3430 no 1_656
C49 H11 3.4926 no 2_747
C49 H12 3.1211 no 2_747
C49 H72A 3.2497 no 1_656
C49 H72B 3.5195 no 1_656
C50 H6B 3.5168 no 2_647
C50 H11 3.1682 no 2_747
C50 H24A 3.5095 no 2_646
C50 H24B 3.3403 no 2_646
C51 H6B 3.3686 no 2_647
C51 H24A 3.1375 no 2_646
C51 H24B 3.5909 no 2_646
C51 H24C 3.5174 no 2_646
C51 H37C 3.1331 no 1_455
C52 H10B 3.1342 no .
C52 H37C 3.3339 no 1_455
C53 H6B 3.5715 no 2_647
C53 H55A 3.2243 no 1_556
C53 H67 3.5129 no 1_556
C53 H72A 3.3350 no 1_656
C54 H6B 3.4779 no 2_647
C54 H10B 3.5768 no .
C54 H66 3.3642 no 1_556
C54 H67 3.2533 no 1_556
C54 H71A 3.4563 no 1_556
C55 H17B 3.1401 no 2_746
C55 H31 3.2373 no 2_646
C55 H32 3.3622 no 2_646
C55 H42C 3.2844 no .
C55 H53B 3.4515 no 1_554
C55 H69 3.2986 no 1_655
C55 H70 3.5322 no 1_655
C56 H32 3.2809 no 2_646
C56 H42C 3.0942 no .
C57 H23A 3.0489 no 1_655
C57 H23C 3.4670 no 1_655
C57 H42C 3.2052 no .
C57 H44 3.2955 no .
C57 H60A 3.0249 no 1_655
C58 H34 3.5934 no .
C58 H44 2.9876 no .
C58 H46C 3.2237 no .
C58 H60A 3.5795 no 1_655
C59 H21 3.3387 no 1_655
C59 H34 3.1637 no .
C59 H44 3.4055 no .
C59 H46A 3.4484 no .
C59 H46C 3.1932 no .
C59 H60A 3.2051 no 1_655
C60 H29 3.1926 no .
C60 H30 3.2429 no .
C60 H41B 2.7824 no 1_455
C60 H42B 3.1746 no 1_455
C60 H57 3.2430 no 1_455
C60 H59C 3.0301 no 1_455
C61 H29 3.1046 no .
C61 H41B 3.4650 no 1_455
C61 H42B 3.3527 no 1_455
C62 H42B 3.1705 no 1_455
C62 H46C 3.4271 no .
C63 H33 3.4373 no 2_646
C63 H44 3.1214 no .
C63 H46C 3.3748 no .
C64 H1A 3.1620 no 2_647
C64 H24A 2.9056 no 2_646
C64 H33 3.1202 no 2_646
C64 H44 3.1370 no .
C65 H28A 3.0214 no .
C65 H29 3.4308 no .
C66 H28A 2.9049 no .
C66 H54B 3.3869 no 1_554
C67 H35A 3.5649 no 2_646
C67 H54A 3.2212 no 1_554
C68 H13 3.3374 no 2_646
C68 H35A 3.0780 no 2_646
C69 H55C 3.0384 no 1_455
C70 H23A 3.2698 no .
C70 H55C 3.1381 no 1_455
C71 H12 3.2523 no 2_646
C71 H13 3.3051 no 2_646
C71 H37B 3.1236 no 1_454
C71 H49 3.5335 no 1_454
C71 H54A 3.2818 no 1_554
C72 H48 3.4207 no 1_454
C72 H49 3.2002 no 1_454
C72 H53B 3.4486 no 1_454
H1A C26 3.1067 no 1_556
H1A C27 3.4236 no 1_556
H1A C28 3.5245 no 1_556
H1A C64 3.1620 no 2_657
H1A H19A 3.5896 no 1_656
H1A H19C 3.4949 no 1_656
H1A H26 2.7712 no 1_556
H1A H28B 3.4245 no 1_556
H1A H28C 3.1822 no 1_556
H1A H37A 3.0662 no 2_757
H1A H64B 2.8511 no 2_657
H1A H64C 2.5996 no 2_657
H1B O9 2.8312 no 2_757
H1B O11 2.9121 no 2_757
H1B C37 3.0978 no 2_757
H1B C38 2.9798 no 2_757
H1B H37A 2.4090 no 2_757
H1B H42A 3.3621 no 2_757
H1B H42B 3.5182 no 2_757
H1B H62 3.1969 no 2_657
H1B H64C 2.7583 no 2_657
H1C O11 3.3963 no 2_757
H1C C19 3.2707 no 1_656
H1C C20 3.2071 no 1_656
H1C C21 3.3402 no 1_656
H1C C42 3.1834 no 2_757
H1C H19A 2.8554 no 1_656
H1C H19C 3.2677 no 1_656
H1C H21 3.4222 no 1_656
H1C H24B 3.5565 no 1_656
H1C H42A 2.5121 no 2_757
H1C H42B 3.0931 no 2_757
H1C H64C 3.5871 no 2_657
H3 O6 3.3600 no 1_656
H3 O7 2.8910 no 1_656
H3 C21 3.2489 no 1_656
H3 C22 3.0694 no 1_656
H3 C23 3.5865 no 1_656
H3 C24 3.1731 no 1_656
H3 C25 3.1665 no 1_656
H3 H21 3.5937 no 1_656
H3 H23B 3.2317 no 1_656
H3 H24B 2.4229 no 1_656
H3 H42A 3.5144 no 2_757
H5A C8 3.0569 no 1_655
H5A C9 3.4913 no 1_655
H5A C10 3.0227 no 1_655
H5A H8 2.2350 no 1_655
H5A H10A 3.3789 no 1_655
H5A H10C 2.1363 no 1_655
H5A H24B 3.5256 no 1_656
H5A H47 3.3989 no .
H5A H48 3.2993 no .
H5B C23 3.2679 no 1_656
H5B C47 2.9654 no .
H5B C48 2.8672 no .
H5B H10C 2.9078 no 1_655
H5B H23B 2.2993 no 1_656
H5B H47 2.4608 no .
H5B H48 2.2355 no .
H5B H72B 3.3397 no 1_656
H5C O6 2.9018 no 1_656
H5C O7 3.2955 no 1_656
H5C C22 3.1637 no 1_656
H5C C23 3.2296 no 1_656
H5C C24 3.5480 no 1_656
H5C C25 3.0428 no 1_656
H5C C26 3.2340 no 1_656
H5C H8 3.5340 no 1_655
H5C H10C 3.0850 no 1_655
H5C H23B 2.5011 no 1_656
H5C H24B 3.1645 no 1_656
H5C H26 3.5842 no 1_656
H6A C35 3.3766 no .
H6A H18A 3.1191 no 1_455
H6A H35A 2.9025 no .
H6A H35B 2.9215 no .
H6A H53A 2.9066 no 2_657
H6A H54A 3.3480 no 2_657
H6A H67 3.0201 no 2_656
H6A H71B 3.5720 no 2_656
H6B C37 3.3774 no 2_757
H6B C50 3.5168 no 2_657
H6B C51 3.3686 no 2_657
H6B C53 3.5715 no 2_657
H6B C54 3.4779 no 2_657
H6B H24C 2.7682 no 1_556
H6B H37A 3.3084 no 2_757
H6B H37B 3.0277 no 2_757
H6B H37C 3.2351 no 2_757
H6B H50 3.3558 no 2_657
H6B H51 3.1042 no 2_657
H6B H53A 2.9354 no 2_657
H6B H54A 2.7712 no 2_657
H6C C11 3.1396 no 1_455
H6C C16 3.3206 no 1_455
H6C H11 2.4668 no 1_455
H6C H16 2.9170 no 1_455
H6C H18A 3.0780 no 1_455
H6C H24B 3.5952 no 1_556
H6C H24C 3.0863 no 1_556
H6C H50 3.2990 no 2_657
H6C H53A 3.1589 no 2_657
H8 C5 3.1918 no 1_455
H8 C41 3.4873 no 1_455
H8 H5A 2.2350 no 1_455
H8 H5C 3.5340 no 1_455
H8 H16 3.0652 no 1_455
H8 H24C 3.3832 no 1_556
H8 H26 3.4000 no 1_556
H8 H41A 2.6996 no 1_455
H8 H41C 3.5343 no 1_455
H10A C26 3.5220 no 1_556
H10A C27 3.3075 no 1_556
H10A C28 2.7194 no 1_556
H10A H5A 3.3789 no 1_455
H10A H26 3.2316 no 1_556
H10A H28A 2.3485 no 1_556
H10A H28C 2.3762 no 1_556
H10A H52 3.2012 no .
H10A H54B 3.1743 no .
H10A H71A 3.4744 no 1_556
H10B C39 3.0988 no 1_455
H10B C52 3.1342 no .
H10B C54 3.5768 no .
H10B H37C 3.4561 no 1_455
H10B H39 2.7525 no 1_455
H10B H41C 3.4761 no 1_455
H10B H52 2.2281 no .
H10B H54A 3.5336 no .
H10B H54B 3.3543 no .
H10B H71A 3.5151 no 1_556
H10C C5 2.8411 no 1_455
H10C C39 3.5420 no 1_455
H10C H5A 2.1363 no 1_455
H10C H5B 2.9078 no 1_455
H10C H5C 3.0850 no 1_455
H10C H39 3.5696 no 1_455
H10C H41A 3.4499 no 1_455
H10C H48 3.3250 no 1_455
H11 C6 3.3715 no 1_655
H11 C49 3.4926 no 2_757
H11 C50 3.1682 no 2_757
H11 H6C 2.4668 no 1_655
H11 H24B 3.4565 no 1_656
H11 H49 3.1286 no 2_757
H11 H50 2.4103 no 2_757
H11 H53A 3.3561 no 2_757
H12 O9 3.5665 no 2_757
H12 C49 3.1211 no 2_757
H12 C71 3.2523 no 2_656
H12 H37A 3.5945 no 2_757
H12 H37B 3.0433 no 2_757
H12 H49 2.1956 no 2_757
H12 H50 3.3274 no 2_757
H12 H71A 3.5815 no 2_656
H12 H71B 2.3806 no 2_656
H12 H72A 3.0326 no 2_656
H13 C36 3.4981 no .
H13 C68 3.3374 no 2_656
H13 C71 3.3051 no 2_656
H13 H35A 3.1397 no .
H13 H36B 2.8095 no .
H13 H68 2.9122 no 2_656
H13 H71B 2.4535 no 2_656
H13 H72A 3.5223 no 2_656
H14 C36 3.1754 no .
H14 C46 3.1396 no .
H14 H35B 3.4420 no .
H14 H36A 2.5990 no .
H14 H36B 2.9802 no .
H14 H41C 3.4855 no 1_455
H14 H46A 2.2403 no .
H14 H46B 3.2890 no .
H15 O10 3.0935 no .
H15 O12 2.5185 no .
H15 C45 3.1069 no .
H15 C46 3.1417 no .
H15 C47 3.5375 no .
H15 H46A 2.4841 no .
H15 H46B 3.4879 no .
H15 H47 2.9411 no .
H16 O10 3.3780 no .
H16 C41 3.1538 no .
H16 H6C 2.9170 no 1_655
H16 H8 3.0652 no 1_655
H16 H41A 2.3114 no .
H16 H41B 3.3524 no .
H17A C19 3.3195 no 1_655
H17A C36 3.5480 no .
H17A H19B 2.3902 no 1_655
H17A H31 3.4596 no 1_655
H17A H36B 2.6597 no .
H17B C55 3.1401 no 2_756
H17B H19B 2.9545 no 1_655
H17B H31 3.2974 no 1_655
H17B H55A 2.7455 no 2_756
H17B H55B 3.0019 no 2_756
H17B H55C 3.1526 no 2_756
H17B H69 3.3016 no 2_656
H17B H72A 3.0749 no 2_656
H18A C6 3.5591 no 1_655
H18A C31 3.3609 no 1_655
H18A C35 3.3615 no 1_655
H18A H6A 3.1191 no 1_655
H18A H6C 3.0780 no 1_655
H18A H31 2.6723 no 1_655
H18A H35A 3.4649 no 1_655
H18A H35B 2.8316 no 1_655
H18A H53A 3.3809 no 2_757
H18A H55A 3.2972 no 2_756
H18B C30 3.4004 no 1_655
H18B C31 3.2590 no 1_655
H18B H30 2.8678 no 1_655
H18B H31 2.7017 no 1_655
H18B H35B 3.0454 no 1_655
H18B H41A 3.2753 no .
H18B H41B 3.2368 no .
H19A C42 2.9036 no 2_656
H19A H1A 3.5896 no 1_454
H19A H1C 2.8554 no 1_454
H19A H33 3.4563 no 1_455
H19A H42A 2.6857 no 2_656
H19A H42B 2.4022 no 2_656
H19A H42C 3.1984 no 2_656
H19A H55B 3.3728 no 2_656
H19A H69 3.1254 no 2_556
H19B C17 3.1067 no 1_455
H19B H17A 2.3902 no 1_455
H19B H17B 2.9545 no 1_455
H19B H33 3.5784 no 1_455
H19B H36B 3.2051 no 1_455
H19B H55B 3.1374 no 2_656
H19B H69 3.1000 no 2_556
H19C C33 3.1016 no 1_455
H19C C34 3.2941 no 1_455
H19C H1A 3.4949 no 1_454
H19C H1C 3.2677 no 1_454
H19C H28B 3.5135 no 1_455
H19C H33 2.4221 no 1_455
H19C H34 2.8375 no 1_455
H19C H36B 3.3051 no 1_455
H19C H59B 3.3200 no 1_455
H21 C28 3.1653 no 1_455
H21 C59 3.3387 no 1_455
H21 H1C 3.4222 no 1_454
H21 H3 3.5937 no 1_454
H21 H28B 2.2007 no 1_455
H21 H28C 3.5252 no 1_455
H21 H34 3.1633 no 1_455
H21 H59B 2.5712 no 1_455
H21 H59C 3.3676 no 1_455
H23A C57 3.0489 no 1_455
H23A C70 3.2698 no .
H23A H53B 3.2805 no 1_454
H23A H55C 3.4902 no 1_455
H23A H57 2.5621 no 1_455
H23A H59C 3.4660 no 1_455
H23A H70 2.4153 no .
H23A H72B 3.2635 no .
H23B C3 3.4309 no 1_454
H23B C4 3.2214 no 1_454
H23B C5 2.7304 no 1_454
H23B H3 3.2317 no 1_454
H23B H5B 2.2993 no 1_454
H23B H5C 2.5011 no 1_454
H23B H28B 3.5265 no 1_455
H23B H48 3.4661 no 1_454
H23B H53B 3.3579 no 1_454
H23B H54B 3.5971 no 1_454
H23B H70 3.5151 no .
H23B H72B 3.2618 no .
H23C C28 2.9428 no 1_455
H23C C57 3.4670 no 1_455
H23C H28A 3.0022 no 1_455
H23C H28B 2.2698 no 1_455
H23C H28C 3.1303 no 1_455
H23C H54B 3.4799 no 1_454
H23C H57 3.3519 no 1_455
H23C H59B 3.5360 no 1_455
H23C H66 3.2607 no 1_455
H24A O11 3.3282 no 2_656
H24A C42 3.5423 no 2_656
H24A C43 3.1228 no 2_656
H24A C44 3.3820 no 2_656
H24A C50 3.5095 no 2_656
H24A C51 3.1375 no 2_656
H24A C64 2.9056 no 2_656
H24A H37C 3.5826 no 2_756
H24A H42A 3.1017 no 2_656
H24A H50 3.1357 no 2_656
H24A H51 2.3359 no 2_656
H24A H64A 2.2467 no 2_656
H24A H64B 3.0277 no 2_656
H24A H64C 3.0140 no 2_656
H24B C2 3.4662 no 1_454
H24B C3 2.7696 no 1_454
H24B C4 3.3051 no 1_454
H24B C5 3.5231 no 1_454
H24B C50 3.3403 no 2_656
H24B C51 3.5909 no 2_656
H24B H1C 3.5565 no 1_454
H24B H3 2.4229 no 1_454
H24B H5A 3.5256 no 1_454
H24B H5C 3.1645 no 1_454
H24B H6C 3.5952 no 1_554
H24B H11 3.4565 no 1_454
H24B H42A 3.3801 no 2_656
H24B H50 2.5649 no 2_656
H24B H51 3.0898 no 2_656
H24C C6 3.1950 no 1_554
H24C C7 3.3284 no 1_554
H24C C8 3.4353 no 1_554
H24C C51 3.5174 no 2_656
H24C H6B 2.7682 no 1_554
H24C H6C 3.0863 no 1_554
H24C H8 3.3832 no 1_554
H24C H37A 3.3283 no 2_756
H24C H37C 3.4567 no 2_756
H24C H50 3.1927 no 2_656
H24C H51 2.7551 no 2_656
H24C H64A 3.4518 no 2_656
H24C H64C 3.5627 no 2_656
H26 O1 3.2378 no 1_554
H26 O4 3.5730 no 1_554
H26 C1 3.5637 no 1_554
H26 C8 3.1788 no 1_554
H26 C9 3.1569 no 1_554
H26 C10 3.5708 no 1_554
H26 H1A 2.7712 no 1_554
H26 H5C 3.5842 no 1_454
H26 H8 3.4000 no 1_554
H26 H10A 3.2316 no 1_554
H26 H64B 3.4879 no 2_656
H28A C10 3.3208 no 1_554
H28A C65 3.0214 no .
H28A C66 2.9049 no .
H28A H10A 2.3485 no 1_554
H28A H23C 3.0022 no 1_655
H28A H54B 3.2611 no 1_554
H28A H65 2.5170 no .
H28A H66 2.2671 no .
H28B C21 3.0325 no 1_655
H28B C22 3.5429 no 1_655
H28B C23 3.1473 no 1_655
H28B H1A 3.4245 no 1_554
H28B H19C 3.5135 no 1_655
H28B H21 2.2007 no 1_655
H28B H23B 3.5265 no 1_655
H28B H23C 2.2698 no 1_655
H28B H65 3.4924 no .
H28B H66 3.2744 no .
H28C O1 3.3922 no 1_554
H28C O4 2.9897 no 1_554
H28C C2 3.3013 no 1_554
H28C C9 3.1389 no 1_554
H28C C10 3.1313 no 1_554
H28C H1A 3.1822 no 1_554
H28C H10A 2.3762 no 1_554
H28C H21 3.5252 no 1_655
H28C H23C 3.1303 no 1_655
H29 O14 3.2034 no .
H29 O15 2.4195 no .
H29 C60 3.1926 no .
H29 C61 3.1046 no .
H29 C65 3.4308 no .
H29 H60A 3.5074 no .
H29 H60B 2.5739 no .
H29 H65 2.8150 no .
H30 C60 3.2429 no .
H30 H18B 2.8678 no 1_455
H30 H41B 3.3627 no 1_455
H30 H59C 3.0801 no 1_455
H30 H60A 3.3844 no .
H30 H60B 2.3447 no .
H31 C17 3.4851 no 1_455
H31 C18 3.0503 no 1_455
H31 C55 3.2373 no 2_656
H31 H17A 3.4596 no 1_455
H31 H17B 3.2974 no 1_455
H31 H18A 2.6723 no 1_455
H31 H18B 2.7017 no 1_455
H31 H55A 3.2342 no 2_656
H31 H55B 2.4350 no 2_656
H32 O13 2.7882 no 2_656
H32 O16 2.8352 no 2_656
H32 C55 3.3622 no 2_656
H32 C56 3.2809 no 2_656
H32 H42C 3.0096 no 2_656
H32 H55B 2.6575 no 2_656
H32 H64B 3.1129 no 2_656
H32 H68 3.3050 no 2_656
H33 O16 3.3579 no 2_656
H33 C19 3.2752 no 1_655
H33 C63 3.4373 no 2_656
H33 C64 3.1202 no 2_656
H33 H19A 3.4563 no 1_655
H33 H19B 3.5784 no 1_655
H33 H19C 2.4221 no 1_655
H33 H64B 2.2357 no 2_656
H34 O14 3.3290 no .
H34 C58 3.5934 no .
H34 C59 3.1637 no .
H34 H19C 2.8375 no 1_655
H34 H21 3.1633 no 1_655
H34 H59A 3.3645 no .
H34 H59B 2.3549 no .
H35A O13 3.5054 no 2_656
H35A C67 3.5649 no 2_656
H35A C68 3.0780 no 2_656
H35A H6A 2.9025 no .
H35A H13 3.1397 no .
H35A H18A 3.4649 no 1_455
H35A H67 3.0990 no 2_656
H35A H68 2.1981 no 2_656
H35B C18 3.3892 no 1_455
H35B C41 3.4199 no 1_455
H35B H6A 2.9215 no .
H35B H14 3.4420 no .
H35B H18A 2.8316 no 1_455
H35B H18B 3.0454 no 1_455
H35B H41A 3.1198 no 1_455
H35B H41B 3.1407 no 1_455
H35B H41C 3.4381 no 1_455
H36A C14 3.4267 no .
H36A C46 3.4449 no .
H36A H14 2.5990 no .
H36A H41B 3.5736 no 1_455
H36A H41C 3.3975 no 1_455
H36A H46A 2.8703 no .
H36A H46C 3.2510 no .
H36A H59A 3.2981 no .
H36A H59B 3.4201 no .
H36B C13 3.2477 no .
H36B C14 3.4374 no .
H36B C17 3.3366 no .
H36B H13 2.8095 no .
H36B H14 2.9802 no .
H36B H17A 2.6597 no .
H36B H19B 3.2051 no 1_655
H36B H19C 3.3051 no 1_655
H36B H59B 3.5488 no .
H36B H68 2.8185 no 2_656
H37A O1 2.6920 no 2_747
H37A O3 3.3450 no 2_747
H37A C1 3.0114 no 2_747
H37A C2 3.2672 no 2_747
H37A H1A 3.0662 no 2_747
H37A H1B 2.4090 no 2_747
H37A H6B 3.3084 no 2_747
H37A H12 3.5945 no 2_747
H37A H24C 3.3283 no 2_746
H37A H51 3.5933 no 1_655
H37A H64C 2.9853 no 1_655
H37B O3 3.3542 no 2_747
H37B C71 3.1236 no 1_656
H37B H6B 3.0277 no 2_747
H37B H12 3.0433 no 2_747
H37B H54A 3.1346 no 1_655
H37B H71A 2.5536 no 1_656
H37B H71B 2.7883 no 1_656
H37C C51 3.1331 no 1_655
H37C C52 3.3339 no 1_655
H37C H6B 3.2351 no 2_747
H37C H10B 3.4561 no 1_655
H37C H24A 3.5826 no 2_746
H37C H24C 3.4567 no 2_746
H37C H51 2.4411 no 1_655
H37C H52 2.9164 no 1_655
H37C H54A 3.2318 no 1_655
H37C H64C 3.1603 no 1_655
H39 C10 3.5389 no 1_655
H39 C46 3.1952 no 1_655
H39 H10B 2.7525 no 1_655
H39 H10C 3.5696 no 1_655
H39 H46B 2.2579 no 1_655
H39 H46C 3.5057 no 1_655
H39 H52 3.2242 no 1_655
H39 H62 3.2779 no 1_655
H39 H64C 3.5014 no 1_655
H41A C8 3.1371 no 1_655
H41A C16 3.1877 no .
H41A H8 2.6996 no 1_655
H41A H10C 3.4499 no 1_655
H41A H16 2.3114 no .
H41A H18B 3.2753 no .
H41A H35B 3.1198 no 1_655
H41B C60 2.7824 no 1_655
H41B C61 3.4650 no 1_655
H41B H16 3.3524 no .
H41B H18B 3.2368 no .
H41B H30 3.3627 no 1_655
H41B H35B 3.1407 no 1_655
H41B H36A 3.5736 no 1_655
H41B H46B 3.4474 no 1_655
H41B H60B 2.2643 no 1_655
H41B H60C 2.5398 no 1_655
H41B H62 3.5973 no 1_655
H41C C46 2.8526 no 1_655
H41C H8 3.5343 no 1_655
H41C H10B 3.4761 no 1_655
H41C H14 3.4855 no 1_655
H41C H35B 3.4381 no 1_655
H41C H36A 3.3975 no 1_655
H41C H46A 2.9994 no 1_655
H41C H46B 2.1261 no 1_655
H41C H46C 3.0375 no 1_655
H41C H60B 3.5966 no 1_655
H42A O5 2.8536 no 2_646
H42A O7 2.7338 no 2_646
H42A C1 3.3428 no 2_747
H42A C19 3.3595 no 2_646
H42A C20 3.1577 no 2_646
H42A C24 3.5132 no 2_646
H42A C25 3.5922 no 2_646
H42A H1B 3.3621 no 2_747
H42A H1C 2.5121 no 2_747
H42A H3 3.5144 no 2_747
H42A H19A 2.6857 no 2_646
H42A H24A 3.1017 no 2_646
H42A H24B 3.3801 no 2_646
H42A H64A 3.4810 no .
H42B C19 3.3398 no 2_646
H42B C60 3.1746 no 1_655
H42B C61 3.3527 no 1_655
H42B C62 3.1705 no 1_655
H42B H1B 3.5182 no 2_747
H42B H1C 3.0931 no 2_747
H42B H19A 2.4022 no 2_646
H42B H55B 3.5624 no .
H42B H55C 3.5293 no .
H42B H60A 2.9867 no 1_655
H42B H60C 2.7962 no 1_655
H42B H62 2.8167 no 1_655
H42C O5 3.3177 no 2_646
H42C O16 3.5574 no .
H42C C55 3.2844 no .
H42C C56 3.0942 no .
H42C C57 3.2052 no .
H42C H19A 3.1984 no 2_646
H42C H32 3.0096 no 2_646
H42C H55B 2.9008 no .
H42C H55C 3.3376 no .
H42C H57 3.3768 no .
H42C H60A 3.5509 no 1_655
H42C H64A 3.1795 no .
H44 O14 3.2088 no .
H44 O16 2.9546 no .
H44 C57 3.2955 no .
H44 C58 2.9876 no .
H44 C59 3.4055 no .
H44 C63 3.1214 no .
H44 C64 3.1370 no .
H44 H59A 2.9800 no .
H44 H64A 2.3922 no .
H46A C14 2.8859 no .
H46A C15 3.0054 no .
H46A C59 3.4484 no .
H46A H14 2.2403 no .
H46A H15 2.4841 no .
H46A H36A 2.8703 no .
H46A H41C 2.9994 no 1_455
H46A H59A 2.4832 no .
H46B C39 3.1145 no 1_455
H46B C40 3.5481 no 1_455
H46B C41 3.0469 no 1_455
H46B H14 3.2890 no .
H46B H15 3.4879 no .
H46B H39 2.2579 no 1_455
H46B H41B 3.4474 no 1_455
H46B H41C 2.1261 no 1_455
H46C O14 2.9545 no .
H46C C58 3.2237 no .
H46C C59 3.1932 no .
H46C C62 3.4271 no .
H46C C63 3.3748 no .
H46C H36A 3.2510 no .
H46C H39 3.5057 no 1_455
H46C H41C 3.0375 no 1_455
H46C H59A 2.4314 no .
H46C H64A 3.5205 no .
H47 O2 2.3759 no .
H47 O4 3.0927 no .
H47 C4 2.9772 no .
H47 C5 3.0689 no .
H47 C15 3.5215 no .
H47 H5A 3.3989 no .
H47 H5B 2.4608 no .
H47 H15 2.9411 no .
H48 C5 3.1402 no .
H48 C72 3.4207 no 1_656
H48 H5A 3.2993 no .
H48 H5B 2.2355 no .
H48 H10C 3.3250 no 1_655
H48 H23B 3.4661 no 1_656
H48 H71A 3.5991 no 1_656
H48 H72A 3.4188 no 1_656
H48 H72B 2.6434 no 1_656
H49 C11 3.4540 no 2_747
H49 C12 3.0153 no 2_747
H49 C71 3.5335 no 1_656
H49 C72 3.2002 no 1_656
H49 H11 3.1286 no 2_747
H49 H12 2.1956 no 2_747
H49 H71B 3.1790 no 1_656
H49 H72A 2.6223 no 1_656
H49 H72B 3.0856 no 1_656
H50 C11 3.2864 no 2_747
H50 C24 3.1277 no 2_646
H50 H6B 3.3558 no 2_647
H50 H6C 3.2990 no 2_647
H50 H11 2.4103 no 2_747
H50 H12 3.3274 no 2_747
H50 H24A 3.1357 no 2_646
H50 H24B 2.5649 no 2_646
H50 H24C 3.1927 no 2_646
H51 C24 2.8725 no 2_646
H51 C37 3.3433 no 1_455
H51 H6B 3.1042 no 2_647
H51 H24A 2.3359 no 2_646
H51 H24B 3.0898 no 2_646
H51 H24C 2.7551 no 2_646
H51 H37A 3.5933 no 1_455
H51 H37C 2.4411 no 1_455
H51 H64A 3.5156 no .
H52 O4 3.2877 no .
H52 C9 3.5838 no .
H52 C10 3.0393 no .
H52 H10A 3.2012 no .
H52 H10B 2.2281 no .
H52 H37C 2.9164 no 1_455
H52 H39 3.2242 no 1_455
H53A C6 3.1783 no 2_647
H53A H6A 2.9066 no 2_647
H53A H6B 2.9354 no 2_647
H53A H6C 3.1589 no 2_647
H53A H11 3.3561 no 2_747
H53A H18A 3.3809 no 2_747
H53A H55A 2.8736 no 1_556
H53A H67 3.1033 no 1_556
H53A H72A 3.5745 no 1_656
H53B C55 3.4515 no 1_556
H53B C72 3.4486 no 1_656
H53B H23A 3.2805 no 1_656
H53B H23B 3.3579 no 1_656
H53B H55A 2.6590 no 1_556
H53B H72A 2.7520 no 1_656
H53B H72B 3.2589 no 1_656
H54A C6 3.4836 no 2_647
H54A C67 3.2212 no 1_556
H54A C71 3.2818 no 1_556
H54A H6A 3.3480 no 2_647
H54A H6B 2.7712 no 2_647
H54A H10B 3.5336 no .
H54A H37B 3.1346 no 1_455
H54A H37C 3.2318 no 1_455
H54A H66 3.2836 no 1_556
H54A H67 2.6370 no 1_556
H54A H71A 2.6704 no 1_556
H54A H71B 3.5367 no 1_556
H54B C66 3.3869 no 1_556
H54B H10A 3.1743 no .
H54B H10B 3.3543 no .
H54B H23B 3.5971 no 1_656
H54B H23C 3.4799 no 1_656
H54B H28A 3.2611 no 1_556
H54B H66 2.6421 no 1_556
H54B H67 3.2300 no 1_556
H54B H71A 3.3691 no 1_556
H55A C53 3.2243 no 1_554
H55A H17B 2.7455 no 2_746
H55A H18A 3.2972 no 2_746
H55A H31 3.2342 no 2_646
H55A H53A 2.8736 no 1_554
H55A H53B 2.6590 no 1_554
H55A H72A 3.1455 no 1_655
H55B O5 3.2158 no 2_646
H55B C19 3.5963 no 2_646
H55B C31 3.1832 no 2_646
H55B C32 3.2219 no 2_646
H55B H17B 3.0019 no 2_746
H55B H19A 3.3728 no 2_646
H55B H19B 3.1374 no 2_646
H55B H31 2.4350 no 2_646
H55B H32 2.6575 no 2_646
H55B H42B 3.5624 no .
H55B H42C 2.9008 no .
H55B H69 3.4621 no 1_655
H55C C69 3.0384 no 1_655
H55C C70 3.1381 no 1_655
H55C H17B 3.1526 no 2_746
H55C H23A 3.4902 no 1_655
H55C H42B 3.5293 no .
H55C H42C 3.3376 no .
H55C H60A 3.4760 no 1_655
H55C H69 2.4289 no 1_655
H55C H70 2.6758 no 1_655
H55C H72A 3.1331 no 1_655
H57 C23 3.3179 no 1_655
H57 C60 3.2430 no 1_655
H57 H23A 2.5621 no 1_655
H57 H23C 3.3519 no 1_655
H57 H42C 3.3768 no .
H57 H60A 2.2635 no 1_655
H57 H70 2.9971 no 1_655
H59A C44 3.2216 no .
H59A C45 3.1266 no .
H59A C46 2.7573 no .
H59A H34 3.3645 no .
H59A H36A 3.2981 no .
H59A H44 2.9800 no .
H59A H46A 2.4832 no .
H59A H46C 2.4314 no .
H59A H60A 3.4708 no 1_655
H59B C20 3.5461 no 1_655
H59B C21 2.9851 no 1_655
H59B C34 3.2486 no .
H59B H19C 3.3200 no 1_655
H59B H21 2.5712 no 1_655
H59B H23C 3.5360 no 1_655
H59B H34 2.3549 no .
H59B H36A 3.4201 no .
H59B H36B 3.5488 no .
H59C C21 3.4048 no 1_655
H59C C22 3.5576 no 1_655
H59C C60 3.0301 no 1_655
H59C H21 3.3676 no 1_655
H59C H23A 3.4660 no 1_655
H59C H30 3.0801 no 1_655
H59C H60A 2.3790 no 1_655
H59C H60B 2.9409 no 1_655
H59C H60C 3.3586 no 1_655
H60A C42 3.5373 no 1_455
H60A C57 3.0249 no 1_455
H60A C58 3.5795 no 1_455
H60A C59 3.2051 no 1_455
H60A H29 3.5074 no .
H60A H30 3.3844 no .
H60A H42B 2.9867 no 1_455
H60A H42C 3.5509 no 1_455
H60A H55C 3.4760 no 1_455
H60A H57 2.2635 no 1_455
H60A H59A 3.4708 no 1_455
H60A H59C 2.3790 no 1_455
H60B C29 3.0782 no .
H60B C30 2.9752 no .
H60B C41 3.2016 no 1_455
H60B H29 2.5739 no .
H60B H30 2.3447 no .
H60B H41B 2.2643 no 1_455
H60B H41C 3.5966 no 1_455
H60B H59C 2.9409 no 1_455
H60C O10 2.9813 no 1_455
H60C O11 3.0758 no 1_455
H60C C40 3.0243 no 1_455
H60C C41 3.1939 no 1_455
H60C C42 3.3241 no 1_455
H60C C43 2.9724 no 1_455
H60C C44 3.4459 no 1_455
H60C H41B 2.5398 no 1_455
H60C H42B 2.7962 no 1_455
H60C H59C 3.3586 no 1_455
H62 O11 3.3581 no 1_455
H62 C38 3.5842 no 1_455
H62 C39 3.1753 no 1_455
H62 C40 3.3752 no 1_455
H62 H1B 3.1969 no 2_647
H62 H39 3.2779 no 1_455
H62 H41B 3.5973 no 1_455
H62 H42B 2.8167 no 1_455
H64A O7 3.2913 no 2_646
H64A C24 3.0236 no 2_646
H64A C25 3.1731 no 2_646
H64A C42 3.4854 no .
H64A C43 3.2020 no .
H64A C44 2.7103 no .
H64A C45 3.3793 no .
H64A H24A 2.2467 no 2_646
H64A H24C 3.4518 no 2_646
H64A H42A 3.4810 no .
H64A H42C 3.1795 no .
H64A H44 2.3922 no .
H64A H46C 3.5205 no .
H64A H51 3.5156 no .
H64B O7 3.0245 no 2_646
H64B C24 3.4051 no 2_646
H64B C25 2.8565 no 2_646
H64B C26 3.1252 no 2_646
H64B C32 3.4115 no 2_646
H64B C33 2.9764 no 2_646
H64B H1A 2.8511 no 2_647
H64B H24A 3.0277 no 2_646
H64B H26 3.4879 no 2_646
H64B H32 3.1129 no 2_646
H64B H33 2.2357 no 2_646
H64C C1 3.1031 no 2_647
H64C C24 3.5461 no 2_646
H64C C37 3.3828 no 1_455
H64C H1A 2.5996 no 2_647
H64C H1B 2.7583 no 2_647
H64C H1C 3.5871 no 2_647
H64C H24A 3.0140 no 2_646
H64C H24C 3.5627 no 2_646
H64C H37A 2.9853 no 1_455
H64C H37C 3.1603 no 1_455
H64C H39 3.5014 no 1_455
H65 O6 3.1378 no .
H65 O8 2.5399 no .
H65 C27 3.1760 no .
H65 C28 3.1806 no .
H65 C29 3.4499 no .
H65 H28A 2.5170 no .
H65 H28B 3.4924 no .
H65 H29 2.8150 no .
H66 C28 3.1525 no .
H66 C54 3.3642 no 1_554
H66 H23C 3.2607 no 1_655
H66 H28A 2.2671 no .
H66 H28B 3.2744 no .
H66 H54A 3.2836 no 1_554
H66 H54B 2.6421 no 1_554
H67 C53 3.5129 no 1_554
H67 C54 3.2533 no 1_554
H67 H6A 3.0201 no 2_646
H67 H35A 3.0990 no 2_646
H67 H53A 3.1033 no 1_554
H67 H54A 2.6370 no 1_554
H67 H54B 3.2300 no 1_554
H68 C32 3.4822 no 2_646
H68 C35 3.0515 no 2_646
H68 C36 3.3824 no 2_646
H68 H13 2.9122 no 2_646
H68 H32 3.3050 no 2_646
H68 H35A 2.1981 no 2_646
H68 H36B 2.8185 no 2_646
H69 C19 3.5231 no 2_546
H69 C55 3.2986 no 1_455
H69 H17B 3.3016 no 2_646
H69 H19A 3.1254 no 2_546
H69 H19B 3.1000 no 2_546
H69 H55B 3.4621 no 1_455
H69 H55C 2.4289 no 1_455
H70 O6 3.4952 no .
H70 C23 3.2812 no .
H70 C55 3.5322 no 1_455
H70 H23A 2.4153 no .
H70 H23B 3.5151 no .
H70 H55C 2.6758 no 1_455
H70 H57 2.9971 no 1_455
H71A C37 3.4405 no 1_454
H71A C54 3.4563 no 1_554
H71A H10A 3.4744 no 1_554
H71A H10B 3.5151 no 1_554
H71A H12 3.5815 no 2_646
H71A H37B 2.5536 no 1_454
H71A H48 3.5991 no 1_454
H71A H54A 2.6704 no 1_554
H71A H54B 3.3691 no 1_554
H71B O3 3.4209 no 2_646
H71B C12 3.0143 no 2_646
H71B C13 3.0813 no 2_646
H71B H6A 3.5720 no 2_646
H71B H12 2.3806 no 2_646
H71B H13 2.4535 no 2_646
H71B H37B 2.7883 no 1_454
H71B H49 3.1790 no 1_454
H71B H54A 3.5367 no 1_554
H72A C49 3.2497 no 1_454
H72A C53 3.3350 no 1_454
H72A H12 3.0326 no 2_646
H72A H13 3.5223 no 2_646
H72A H17B 3.0749 no 2_646
H72A H48 3.4188 no 1_454
H72A H49 2.6223 no 1_454
H72A H53A 3.5745 no 1_454
H72A H53B 2.7520 no 1_454
H72A H55A 3.1455 no 1_455
H72A H55C 3.1331 no 1_455
H72B C48 3.3430 no 1_454
H72B C49 3.5195 no 1_454
H72B H5B 3.3397 no 1_454
H72B H23A 3.2635 no .
H72B H23B 3.2618 no .
H72B H48 2.6434 no 1_454
H72B H49 3.0856 no 1_454
H72B H53B 3.2589 no 1_454

loop_
_geom_torsion_atom_site_label_1
_geom_torsion_atom_site_label_2
_geom_torsion_atom_site_label_3
_geom_torsion_atom_site_label_4
_geom_torsion
_geom_torsion_publ_flag
O1 Ru1 O2 C4 -12.3(7) no
O2 Ru1 O1 C2 11.9(8) no
O1 Ru1 O3 C7 -90.4(9) no
O3 Ru1 O1 C2 -176.4(8) no
O1 Ru1 O4 C9 84.8(8) no
O4 Ru1 O1 C2 93.5(8) no
O1 Ru1 C11 C12 -91.4(6) no
O1 Ru1 C11 C16 155.9(6) no
C11 Ru1 O1 C2 -65.4(9) no
O1 Ru1 C12 C11 96.2(6) no
O1 Ru1 C12 C13 -150.5(6) no
C12 Ru1 O1 C2 -103.2(8) no
O1 Ru1 C14 C13 42.2(15) no
O1 Ru1 C14 C15 155.0(8) no
C14 Ru1 O1 C2 -149.7(10) no
O2 Ru1 O4 C9 173.9(8) no
O4 Ru1 O2 C4 -99.9(7) no
O2 Ru1 C11 C12 -177.5(7) no
O2 Ru1 C11 C16 69.8(6) no
C11 Ru1 O2 C4 90.3(8) no
O2 Ru1 C12 C11 2.7(7) no
O2 Ru1 C12 C13 116.0(6) no
C12 Ru1 O2 C4 88.6(8) no
O2 Ru1 C14 C13 -117.6(6) no
O2 Ru1 C14 C15 -4.8(7) no
C14 Ru1 O2 C4 159.7(7) no
O2 Ru1 C15 C14 175.5(7) no
O2 Ru1 C15 C16 -71.9(6) no
C15 Ru1 O2 C4 156.7(8) no
O3 Ru1 O4 C9 3.5(8) no
O4 Ru1 O3 C7 -2.9(9) no
O3 Ru1 C11 C12 -6.1(8) no
O3 Ru1 C11 C16 -118.8(6) no
C11 Ru1 O3 C7 170.2(8) no
O3 Ru1 C12 C11 174.2(7) no
O3 Ru1 C12 C13 -72.5(7) no
C12 Ru1 O3 C7 166.4(10) no
O3 Ru1 C14 C13 69.3(7) no
O3 Ru1 C14 C15 -177.9(6) no
C14 Ru1 O3 C7 100.4(9) no
O3 Ru1 C15 C14 2.3(8) no
O3 Ru1 C15 C16 114.9(6) no
C15 Ru1 O3 C7 98.9(9) no
O4 Ru1 C11 C12 155.8(8) no
O4 Ru1 C11 C16 43.1(15) no
C11 Ru1 O4 C9 -159.8(10) no
O4 Ru1 C14 C13 156.0(6) no
O4 Ru1 C14 C15 -91.2(6) no
C14 Ru1 O4 C9 -73.4(8) no
O4 Ru1 C15 C14 97.0(6) no
O4 Ru1 C15 C16 -150.3(6) no
C15 Ru1 O4 C9 -111.9(8) no
C11 Ru1 C12 C11 0.0(7) no
C11 Ru1 C12 C13 113.3(11) no
C12 Ru1 C11 C12 -0.0(6) no
C12 Ru1 C11 C16 -112.7(11) no
C11 Ru1 C14 C13 -47.6(7) no
C11 Ru1 C14 C15 65.3(6) no
C14 Ru1 C11 C12 64.0(6) no
C14 Ru1 C11 C16 -48.7(6) no
C11 Ru1 C15 C14 -101.6(7) no
C11 Ru1 C15 C16 11.0(6) no
C15 Ru1 C11 C12 102.1(7) no
C15 Ru1 C11 C16 -10.6(6) no
C12 Ru1 C14 C13 -10.4(6) no
C12 Ru1 C14 C15 102.5(7) no
C14 Ru1 C12 C11 -103.0(7) no
C14 Ru1 C12 C13 10.3(6) no
C12 Ru1 C15 C14 -64.3(6) no
C12 Ru1 C15 C16 48.4(7) no
C15 Ru1 C12 C11 -65.1(6) no
C15 Ru1 C12 C13 48.2(7) no
C14 Ru1 C15 C14 0.0(6) no
C14 Ru1 C15 C16 112.7(11) no
C15 Ru1 C14 C13 -112.8(11) no
C15 Ru1 C14 C15 0.0(6) no
O5 Ru2 O6 C22 -4.3(8) no
O6 Ru2 O5 C20 4.3(8) no
O5 Ru2 O7 C25 -178.4(8) no
O7 Ru2 O5 C20 90.2(8) no
O5 Ru2 C29 C30 -2.5(7) no
O5 Ru2 C29 C34 -116.1(6) no
C29 Ru2 O5 C20 -96.1(9) no
O5 Ru2 C30 C29 177.7(7) no
O5 Ru2 C30 C31 -69.2(6) no
C30 Ru2 O5 C20 -97.6(9) no
O5 Ru2 C32 C31 73.4(6) no
O5 Ru2 C32 C33 -172.5(6) no
C32 Ru2 O5 C20 -164.4(9) no
O5 Ru2 C33 C32 7.9(7) no
O5 Ru2 C33 C34 118.7(6) no
C33 Ru2 O5 C20 -169.3(8) no
O6 Ru2 O7 C25 -87.1(7) no
O7 Ru2 O6 C22 -85.0(8) no
O6 Ru2 O8 C27 92.8(7) no
O8 Ru2 O6 C22 -175.4(8) no
O6 Ru2 C29 C30 -97.4(6) no
O6 Ru2 C29 C34 149.0(6) no
C29 Ru2 O6 C22 110.6(8) no
O6 Ru2 C30 C29 89.4(6) no
O6 Ru2 C30 C31 -157.5(6) no
C30 Ru2 O6 C22 74.2(8) no
O6 Ru2 C33 C32 -156.2(8) no
O6 Ru2 C33 C34 -45.4(13) no
C33 Ru2 O6 C22 161.0(9) no
O7 Ru2 O8 C27 6.8(7) no
O8 Ru2 O7 C25 -5.6(7) no
O7 Ru2 C30 C29 -161.3(8) no
O7 Ru2 C30 C31 -48.2(15) no
C30 Ru2 O7 C25 160.8(10) no
O7 Ru2 C32 C31 150.4(5) no
O7 Ru2 C32 C33 -95.5(5) no
C32 Ru2 O7 C25 108.3(7) no
O7 Ru2 C33 C32 93.3(6) no
O7 Ru2 C33 C34 -155.9(5) no
C33 Ru2 O7 C25 70.3(8) no
O8 Ru2 C29 C30 -176.2(6) no
O8 Ru2 C29 C34 70.2(6) no
C29 Ru2 O8 C27 -165.4(8) no
O8 Ru2 C30 C29 4.0(8) no
O8 Ru2 C30 C31 117.1(6) no
C30 Ru2 O8 C27 -167.8(7) no
O8 Ru2 C32 C31 -114.3(6) no
O8 Ru2 C32 C33 -0.2(7) no
C32 Ru2 O8 C27 -96.7(8) no
O8 Ru2 C33 C32 179.8(6) no
O8 Ru2 C33 C34 -69.4(6) no
C33 Ru2 O8 C27 -96.8(8) no
C29 Ru2 C30 C29 0.0(6) no
C29 Ru2 C30 C31 113.1(11) no
C30 Ru2 C29 C30 0.0(7) no
C30 Ru2 C29 C34 -113.6(10) no
C29 Ru2 C32 C31 -46.3(6) no
C29 Ru2 C32 C33 67.8(6) no
C32 Ru2 C29 C30 65.2(6) no
C32 Ru2 C29 C34 -48.4(6) no
C29 Ru2 C33 C32 -99.9(6) no
C29 Ru2 C33 C34 10.9(5) no
C33 Ru2 C29 C30 102.7(7) no
C33 Ru2 C29 C34 -10.9(5) no
C30 Ru2 C32 C31 -10.4(6) no
C30 Ru2 C32 C33 103.7(7) no
C32 Ru2 C30 C29 -102.7(7) no
C32 Ru2 C30 C31 10.4(6) no
C30 Ru2 C33 C32 -64.2(6) no
C30 Ru2 C33 C34 46.6(6) no
C33 Ru2 C30 C29 -65.9(7) no
C33 Ru2 C30 C31 47.2(7) no
C32 Ru2 C33 C32 -0.0(6) no
C32 Ru2 C33 C34 110.8(10) no
C33 Ru2 C32 C31 -114.1(10) no
C33 Ru2 C32 C33 -0.0(6) no
O9 Ru3 O10 C40 -0.7(8) no
O10 Ru3 O9 C38 -0.5(8) no
O9 Ru3 O11 C43 -178.4(8) no
O11 Ru3 O9 C38 86.9(8) no
O9 Ru3 C47 C48 -6.9(7) no
O9 Ru3 C47 C52 -116.7(6) no
C47 Ru3 O9 C38 -99.8(8) no
O9 Ru3 C48 C47 173.6(6) no
O9 Ru3 C48 C49 -70.3(6) no
C48 Ru3 O9 C38 -104.0(8) no
O9 Ru3 C50 C49 72.1(5) no
O9 Ru3 C50 C51 -176.0(6) no
C50 Ru3 O9 C38 -170.4(8) no
O9 Ru3 C51 C50 4.2(7) no
O9 Ru3 C51 C52 117.8(6) no
C51 Ru3 O9 C38 -173.1(7) no
O10 Ru3 O11 C43 -88.4(8) no
O11 Ru3 O10 C40 -82.8(8) no
O10 Ru3 O12 C45 96.1(7) no
O12 Ru3 O10 C40 -172.1(8) no
O10 Ru3 C47 C48 -100.3(6) no
O10 Ru3 C47 C52 149.8(6) no
C47 Ru3 O10 C40 113.8(8) no
O10 Ru3 C48 C47 87.0(6) no
O10 Ru3 C48 C49 -156.8(6) no
C48 Ru3 O10 C40 76.2(8) no
O10 Ru3 C51 C50 -157.4(8) no
O10 Ru3 C51 C52 -43.8(13) no
C51 Ru3 O10 C40 162.5(8) no
O11 Ru3 O12 C45 8.6(7) no
O12 Ru3 O11 C43 -8.0(8) no
O11 Ru3 C48 C47 -158.1(8) no
O11 Ru3 C48 C49 -42.0(14) no
C48 Ru3 O11 C43 153.8(10) no
O11 Ru3 C50 C49 151.3(5) no
O11 Ru3 C50 C51 -96.9(5) no
C50 Ru3 O11 C43 107.1(8) no
O11 Ru3 C51 C50 90.8(5) no
O11 Ru3 C51 C52 -155.5(5) no
C51 Ru3 O11 C43 69.1(8) no
O12 Ru3 C47 C48 -178.1(6) no
O12 Ru3 C47 C52 72.1(6) no
C47 Ru3 O12 C45 -162.5(8) no
O12 Ru3 C48 C47 2.0(7) no
O12 Ru3 C48 C49 118.2(6) no
C48 Ru3 O12 C45 -163.7(7) no
O12 Ru3 C50 C49 -115.1(5) no
O12 Ru3 C50 C51 -3.3(6) no
C50 Ru3 O12 C45 -92.3(8) no
O12 Ru3 C51 C50 176.9(6) no
O12 Ru3 C51 C52 -69.4(6) no
C51 Ru3 O12 C45 -94.3(8) no
C47 Ru3 C48 C47 0.0(6) no
C47 Ru3 C48 C49 116.2(10) no
C48 Ru3 C47 C48 0.0(6) no
C48 Ru3 C47 C52 -109.9(10) no
C47 Ru3 C50 C49 -46.6(6) no
C47 Ru3 C50 C51 65.3(6) no
C50 Ru3 C47 C48 62.4(6) no
C50 Ru3 C47 C52 -47.5(6) no
C47 Ru3 C51 C50 -103.1(6) no
C47 Ru3 C51 C52 10.5(5) no
C51 Ru3 C47 C48 99.4(7) no
C51 Ru3 C47 C52 -10.5(5) no
C48 Ru3 C50 C49 -10.2(5) no
C48 Ru3 C50 C51 101.7(6) no
C50 Ru3 C48 C47 -105.7(7) no
C50 Ru3 C48 C49 10.5(5) no
C48 Ru3 C51 C50 -65.3(6) no
C48 Ru3 C51 C52 48.3(6) no
C51 Ru3 C48 C47 -68.1(6) no
C51 Ru3 C48 C49 48.1(6) no
C50 Ru3 C51 C50 -0.0(6) no
C50 Ru3 C51 C52 113.6(9) no
C51 Ru3 C50 C49 -111.8(9) no
C51 Ru3 C50 C51 0.0(6) no
O13 Ru4 O14 C58 5.5(8) no
O14 Ru4 O13 C56 -3.5(8) no
O13 Ru4 O16 C63 179.2(9) no
O16 Ru4 O13 C56 -90.0(8) no
O13 Ru4 C65 C66 1.5(7) no
O13 Ru4 C65 C70 114.9(6) no
C65 Ru4 O13 C56 98.0(8) no
O13 Ru4 C66 C65 -178.6(6) no
O13 Ru4 C66 C67 69.7(5) no
C66 Ru4 O13 C56 98.9(8) no
O13 Ru4 C68 C67 -74.7(6) no
O13 Ru4 C68 C69 169.5(6) no
C68 Ru4 O13 C56 163.6(9) no
O13 Ru4 C69 C68 -11.0(7) no
O13 Ru4 C69 C70 -118.9(6) no
C69 Ru4 O13 C56 170.6(7) no
O14 Ru4 O15 C61 -95.8(7) no
O15 Ru4 O14 C58 176.4(8) no
O14 Ru4 O16 C63 89.0(9) no
O16 Ru4 O14 C58 86.3(8) no
O14 Ru4 C65 C66 96.2(6) no
O14 Ru4 C65 C70 -150.4(6) no
C65 Ru4 O14 C58 -110.4(8) no
O14 Ru4 C66 C65 -91.4(5) no
O14 Ru4 C66 C67 157.0(5) no
C66 Ru4 O14 C58 -72.9(8) no
O14 Ru4 C69 C68 153.9(8) no
O14 Ru4 C69 C70 46.0(15) no
C69 Ru4 O14 C58 -160.6(10) no
O15 Ru4 O16 C63 7.0(9) no
O16 Ru4 O15 C61 -9.3(7) no
O15 Ru4 C65 C66 174.9(6) no
O15 Ru4 C65 C70 -71.7(6) no
C65 Ru4 O15 C61 161.1(8) no
O15 Ru4 C66 C65 -5.3(6) no
O15 Ru4 C66 C67 -116.9(5) no
C66 Ru4 O15 C61 164.4(6) no
O15 Ru4 C68 C67 112.9(6) no
O15 Ru4 C68 C69 -2.9(7) no
C68 Ru4 O15 C61 95.2(7) no
O15 Ru4 C69 C68 177.3(6) no
O15 Ru4 C69 C70 69.4(6) no
C69 Ru4 O15 C61 93.3(7) no
O16 Ru4 C66 C65 157.8(9) no
O16 Ru4 C66 C67 46.1(13) no
C66 Ru4 O16 C63 -157.3(9) no
O16 Ru4 C68 C67 -151.3(6) no
O16 Ru4 C68 C69 92.8(6) no
C68 Ru4 O16 C63 -108.2(9) no
O16 Ru4 C69 C68 -96.1(6) no
O16 Ru4 C69 C70 156.0(6) no
C69 Ru4 O16 C63 -69.3(10) no
C65 Ru4 C66 C65 0.0(6) no
C65 Ru4 C66 C67 -111.6(9) no
C66 Ru4 C65 C66 -0.0(6) no
C66 Ru4 C65 C70 113.4(10) no
C65 Ru4 C68 C67 47.1(6) no
C65 Ru4 C68 C69 -68.7(6) no
C68 Ru4 C65 C66 -64.2(6) no
C68 Ru4 C65 C70 49.2(6) no
C65 Ru4 C69 C68 97.7(7) no
C65 Ru4 C69 C70 -10.2(6) no
C69 Ru4 C65 C66 -103.2(7) no
C69 Ru4 C65 C70 10.2(6) no
C66 Ru4 C68 C67 9.9(5) no
C66 Ru4 C68 C69 -105.9(7) no
C68 Ru4 C66 C65 102.1(6) no
C68 Ru4 C66 C67 -9.5(5) no
C66 Ru4 C69 C68 61.1(6) no
C66 Ru4 C69 C70 -46.8(6) no
C69 Ru4 C66 C65 64.9(6) no
C69 Ru4 C66 C67 -46.7(6) no
C68 Ru4 C69 C68 -0.0(6) no
C68 Ru4 C69 C70 -107.9(11) no
C69 Ru4 C68 C67 115.8(11) no
C69 Ru4 C68 C69 -0.0(6) no
Ru1 O1 C2 C1 176.8(6) no
Ru1 O1 C2 C3 -7.2(18) no
Ru1 O2 C4 C3 8.2(18) no
Ru1 O2 C4 C5 -172.1(6) no
Ru1 O3 C7 C6 178.4(6) no
Ru1 O3 C7 C8 0.9(18) no
Ru1 O4 C9 C8 -2.3(18) no
Ru1 O4 C9 C10 179.1(6) no
Ru2 O5 C20 C19 178.0(7) no
Ru2 O5 C20 C21 -1.2(19) no
Ru2 O6 C22 C21 1.4(19) no
Ru2 O6 C22 C23 -175.9(6) no
Ru2 O7 C25 C24 -177.1(6) no
Ru2 O7 C25 C26 2.3(16) no
Ru2 O8 C27 C26 -5.1(16) no
Ru2 O8 C27 C28 176.9(6) no
Ru3 O9 C38 C37 178.2(6) no
Ru3 O9 C38 C39 0.6(18) no
Ru3 O10 C40 C39 1.9(19) no
Ru3 O10 C40 C41 -179.2(6) no
Ru3 O11 C43 C42 -175.6(6) no
Ru3 O11 C43 C44 3.7(17) no
Ru3 O12 C45 C44 -5.0(17) no
Ru3 O12 C45 C46 175.2(6) no
Ru4 O13 C56 C55 178.7(6) no
Ru4 O13 C56 C57 -1.5(17) no
Ru4 O14 C58 C57 -2.4(18) no
Ru4 O14 C58 C59 176.6(6) no
Ru4 O15 C61 C60 -171.4(6) no
Ru4 O15 C61 C62 7.5(17) no
Ru4 O16 C63 C62 -2(2) no
Ru4 O16 C63 C64 179.9(6) no
O1 C2 C3 C4 -2(2) no
C1 C2 C3 C4 173.3(12) no
C2 C3 C4 O2 2(3) no
C2 C3 C4 C5 -177.8(11) no
O3 C7 C8 C9 2(3) no
C6 C7 C8 C9 -175.4(12) no
C7 C8 C9 O4 -1(3) no
C7 C8 C9 C10 177.3(11) no
Ru1 C11 C12 Ru1 -0.00(3) no
Ru1 C11 C12 C13 -90.2(9) no
Ru1 C11 C16 C15 14.0(8) no
Ru1 C11 C16 C18 129.5(7) no
C12 C11 C16 C15 -57.7(14) no
C12 C11 C16 C18 57.9(14) no
C16 C11 C12 Ru1 88.2(11) no
C16 C11 C12 C13 -2.0(17) no
Ru1 C12 C13 C14 -13.7(9) no
Ru1 C12 C13 C17 -128.5(8) no
C11 C12 C13 C14 59.9(14) no
C11 C12 C13 C17 -54.8(15) no
C12 C13 C14 Ru1 13.5(10) no
C12 C13 C14 C15 -57.6(12) no
C12 C13 C17 C18 50.9(17) no
C14 C13 C17 C18 -57.3(16) no
C17 C13 C14 Ru1 129.1(10) no
C17 C13 C14 C15 57.9(14) no
Ru1 C14 C15 Ru1 0.00(3) no
Ru1 C14 C15 C16 -91.5(9) no
C13 C14 C15 Ru1 88.8(10) no
C13 C14 C15 C16 -2.6(15) no
Ru1 C15 C16 C11 -14.2(9) no
Ru1 C15 C16 C18 -124.9(9) no
C14 C15 C16 C11 60.1(12) no
C14 C15 C16 C18 -50.6(15) no
C11 C16 C18 C17 -58.5(15) no
C15 C16 C18 C17 47.7(18) no
C13 C17 C18 C16 5(2) no
O5 C20 C21 C22 -4(3) no
C19 C20 C21 C22 176.9(12) no
C20 C21 C22 O6 4(3) no
C20 C21 C22 C23 -179.0(13) no
O7 C25 C26 C27 2(2) no
C24 C25 C26 C27 -178.1(11) no
C25 C26 C27 O8 -1(3) no
C25 C26 C27 C28 176.9(11) no
Ru2 C29 C30 Ru2 0.00(3) no
Ru2 C29 C30 C31 -89.2(9) no
Ru2 C29 C34 C33 14.6(8) no
Ru2 C29 C34 C36 128.1(8) no
C30 C29 C34 C33 -57.5(12) no
C30 C29 C34 C36 56.1(14) no
C34 C29 C30 Ru2 87.6(10) no
C34 C29 C30 C31 -1.6(15) no
Ru2 C30 C31 C32 -14.0(9) no
Ru2 C30 C31 C35 -129.6(8) no
C29 C30 C31 C32 59.8(13) no
C29 C30 C31 C35 -55.9(14) no
C30 C31 C32 Ru2 13.8(10) no
C30 C31 C32 C33 -59.3(13) no
C30 C31 C35 C36 51.7(15) no
C32 C31 C35 C36 -59.5(15) no
C35 C31 C32 Ru2 133.1(11) no
C35 C31 C32 C33 60.0(15) no
Ru2 C32 C33 Ru2 -0.00(3) no
Ru2 C32 C33 C34 -87.0(8) no
C31 C32 C33 Ru2 87.8(11) no
C31 C32 C33 C34 0.8(15) no
Ru2 C33 C34 C29 -14.4(8) no
Ru2 C33 C34 C36 -127.8(8) no
C32 C33 C34 C29 56.4(12) no
C32 C33 C34 C36 -57.1(13) no
C29 C34 C36 C35 -55.5(15) no
C33 C34 C36 C35 53.5(14) no
C31 C35 C36 C34 3.8(17) no
O9 C38 C39 C40 0(3) no
C37 C38 C39 C40 -177.0(13) no
C38 C39 C40 O10 -2(3) no
C38 C39 C40 C41 179.1(13) no
O11 C43 C44 C45 4(2) no
C42 C43 C44 C45 -176.6(12) no
C43 C44 C45 O12 -3(3) no
C43 C44 C45 C46 176.4(12) no
Ru3 C47 C48 Ru3 -0.00(3) no
Ru3 C47 C48 C49 -86.2(9) no
Ru3 C47 C52 C51 13.4(8) no
Ru3 C47 C52 C54 125.9(8) no
C48 C47 C52 C51 -59.5(12) no
C48 C47 C52 C54 53.0(14) no
C52 C47 C48 Ru3 90.2(9) no
C52 C47 C48 C49 3.9(15) no
Ru3 C48 C49 C50 -13.8(9) no
Ru3 C48 C49 C53 -129.9(7) no
C47 C48 C49 C50 57.6(13) no
C47 C48 C49 C53 -58.5(14) no
C48 C49 C50 Ru3 14.1(10) no
C48 C49 C50 C51 -59.8(12) no
C48 C49 C53 C54 54.9(13) no
C50 C49 C53 C54 -56.0(14) no
C53 C49 C50 Ru3 129.4(10) no
C53 C49 C50 C51 55.4(13) no
Ru3 C50 C51 Ru3 -0.00(3) no
Ru3 C50 C51 C52 -88.3(8) no
C49 C50 C51 Ru3 89.3(10) no
C49 C50 C51 C52 1.1(14) no
Ru3 C51 C52 C47 -13.5(8) no
Ru3 C51 C52 C54 -127.1(8) no
C50 C51 C52 C47 57.3(12) no
C50 C51 C52 C54 -56.4(14) no
C47 C52 C54 C53 -53.2(17) no
C51 C52 C54 C53 52.6(15) no
C49 C53 C54 C52 0.5(17) no
O13 C56 C57 C58 7(3) no
C55 C56 C57 C58 -172.9(12) no
C56 C57 C58 O14 -5(3) no
C56 C57 C58 C59 175.8(12) no
O15 C61 C62 C63 1(3) no
C60 C61 C62 C63 179.6(12) no
C61 C62 C63 O16 -4(3) no
C61 C62 C63 C64 173.9(12) no
Ru4 C65 C66 Ru4 0.00(3) no
Ru4 C65 C66 C67 88.9(8) no
Ru4 C65 C70 C69 -13.7(8) no
Ru4 C65 C70 C72 -128.0(8) no
C66 C65 C70 C69 58.3(12) no
C66 C65 C70 C72 -56.0(13) no
C70 C65 C66 Ru4 -87.6(10) no
C70 C65 C66 C67 1.3(14) no
Ru4 C66 C67 C68 13.3(9) no
Ru4 C66 C67 C71 130.7(8) no
C65 C66 C67 C68 -59.5(13) no
C65 C66 C67 C71 57.9(13) no
C66 C67 C68 Ru4 -13.2(11) no
C66 C67 C68 C69 59.2(14) no
C66 C67 C71 C72 -58.1(15) no
C68 C67 C71 C72 53.7(17) no
C71 C67 C68 Ru4 -129.4(12) no
C71 C67 C68 C69 -57.0(16) no
Ru4 C68 C69 Ru4 -0.00(3) no
Ru4 C68 C69 C70 88.7(8) no
C67 C68 C69 Ru4 -88.3(12) no
C67 C68 C69 C70 0.5(16) no
Ru4 C69 C70 C65 13.6(9) no
Ru4 C69 C70 C72 125.8(7) no
C68 C69 C70 C65 -57.8(12) no
C68 C69 C70 C72 54.4(13) no
C65 C70 C72 C71 53.3(17) no
C69 C70 C72 C71 -55.9(17) no
C67 C71 C72 C70 2(2) no

loop_
_cod_changelog_entry_id
_cod_changelog_entry_author
_cod_changelog_entry_date
_cod_changelog_entry_text
1 'Vaitkus, Antanas' 2022-05-07T12:45:00+03:00
;
 Updated the values of the '_refine_ls_weighting_details',
 '_diffrn_radiation_type', '_diffrn_measurement_method' and
 '_reflns_threshold_expression' data items after consulting
 the original publication and other CIF data blocks from
 the same original supplementary information file.
;
